data_4121532
loop_
_publ_author_name
'Sawada, Tomohisa'
'Hisada, Hayato'
'Fujita, Makoto'

_publ_contact_author 'Makoto Fujita'
_publ_section_title
;
 Mutual induced fit in a synthetic host-guest system.
;
_journal_issue 12
_journal_name_full 'Journal of the American Chemical Society'
_journal_page_first 4449
_journal_page_last 4451
_journal_paper_doi 10.1021/ja500376x
_journal_volume 136
_journal_year 2014
_chemical_formula_sum 'C112 H139.75 N45.5 O72 Pd6'
_chemical_formula_weight 3913.84
_chemical_name_systematic
; 
 ? 
;
_space_group_IT_number 14
_symmetry_cell_setting monoclinic
_symmetry_space_group_name_Hall '-P 2ybc'
_symmetry_space_group_name_H-M 'P 1 21/c 1'
_atom_sites_solution_hydrogens geom
_atom_sites_solution_primary direct
_atom_sites_solution_secondary difmap
_audit_creation_method SHELXL-97
_cell_angle_alpha 90.00
_cell_angle_beta 91.047(2)
_cell_angle_gamma 90.00
_cell_formula_units_Z 4
_cell_length_a 24.240(4)
_cell_length_b 29.125(5)
_cell_length_c 24.225(4)
_cell_measurement_reflns_used 9726
_cell_measurement_temperature 90(2)
_cell_measurement_theta_max 21.23
_cell_measurement_theta_min 2.186
_cell_volume 17100(5)
_computing_cell_refinement 'Bruker SAINT'
_computing_data_collection 'Bruker APEX II'
_computing_data_reduction 'Bruker SAINT'
_computing_molecular_graphics 'Bruker XP'
_computing_structure_refinement 'SHELXL-97 (Sheldrick, 1997)'
_computing_structure_solution 'SHELXS-97 (Sheldrick, 1990)'
_diffrn_ambient_temperature 90(2)
_diffrn_measured_fraction_theta_full 0.956
_diffrn_measured_fraction_theta_max 0.956
_diffrn_measurement_device_type 'CCD area detector'
_diffrn_measurement_method 'omega scan'
_diffrn_radiation_monochromator 'focusing mirror'
_diffrn_radiation_source 'fine-focus rotating anode'
_diffrn_radiation_type MoK\a
_diffrn_radiation_wavelength 0.71073
_diffrn_reflns_av_R_equivalents 0.1161
_diffrn_reflns_av_sigmaI/netI 0.1240
_diffrn_reflns_limit_h_max 31
_diffrn_reflns_limit_h_min -32
_diffrn_reflns_limit_k_max 38
_diffrn_reflns_limit_k_min -38
_diffrn_reflns_limit_l_max 32
_diffrn_reflns_limit_l_min -32
_diffrn_reflns_number 195338
_diffrn_reflns_theta_full 28.32
_diffrn_reflns_theta_max 28.32
_diffrn_reflns_theta_min 1.37
_diffrn_standards_decay_% none
_exptl_absorpt_coefficient_mu 0.720
_exptl_absorpt_correction_T_max 0.9787
_exptl_absorpt_correction_T_min 0.9381
_exptl_absorpt_correction_type multi-scan
_exptl_absorpt_process_details SADABS
_exptl_crystal_colour yellow
_exptl_crystal_density_diffrn 1.520
_exptl_crystal_density_method 'not measured'
_exptl_crystal_description plate
_exptl_crystal_F_000 7929
_exptl_crystal_size_max 0.09
_exptl_crystal_size_mid 0.04
_exptl_crystal_size_min 0.03
_refine_diff_density_max 2.095
_refine_diff_density_min -2.205
_refine_diff_density_rms 0.188
_refine_ls_extinction_method none
_refine_ls_goodness_of_fit_ref 1.274
_refine_ls_hydrogen_treatment constr
_refine_ls_matrix_type full
_refine_ls_number_parameters 1823
_refine_ls_number_reflns 40764
_refine_ls_number_restraints 156
_refine_ls_restrained_S_all 1.274
_refine_ls_R_factor_all 0.2030
_refine_ls_R_factor_gt 0.1058
_refine_ls_shift/su_max 0.006
_refine_ls_shift/su_mean 0.000
_refine_ls_structure_factor_coef Fsqd
_refine_ls_weighting_details 'calc w=1/[\s^2^(Fo^2^)+(0.1500P)^2^+0.0000P] where P=(Fo^2^+2Fc^2^)/3'
_refine_ls_weighting_scheme calc
_refine_ls_wR_factor_gt 0.2857
_refine_ls_wR_factor_ref 0.3327
_reflns_number_gt 20282
_reflns_number_total 40764
_reflns_threshold_expression >2sigma(I)
_cod_data_source_file ja500376x_si_003.cif
_cod_data_source_block sawa211
_cod_depositor_comments
;
The following automatic conversions were performed:

'_symmetry_cell_setting' value 'Monoclinic' changed to 'monoclinic'
according to
/usr/data/users/saulius/crontab/automatic-downloads/current/ACS/lib/dictionaries/cif_core.dic
dictionary named 'cif_core.dic' version 2.4.2 from 2011-04-26.

Automatic conversion script
Id: cif_fix_values 2281 2013-09-26 08:29:07Z andrius 
;
_cod_original_sg_symbol_H-M P2(1)/c
_cod_original_formula_sum 'C112 H139.75 N45.50 O72 Pd6'
_cod_database_code 4121532

loop_
_symmetry_equiv_pos_as_xyz
'x, y, z'
'-x, y+1/2, -z+1/2'
'-x, -y, -z'
'x, -y-1/2, z-1/2'

loop_
_atom_site_label
_atom_site_type_symbol
_atom_site_fract_x
_atom_site_fract_y
_atom_site_fract_z
_atom_site_U_iso_or_equiv
_atom_site_adp_type
_atom_site_occupancy
_atom_site_symmetry_multiplicity
_atom_site_calc_flag
_atom_site_refinement_flags
_atom_site_disorder_assembly
_atom_site_disorder_group
Pd1 Pd 0.15490(3) 1.05115(2) -0.00333(3) 0.03250(18) Uani 1 1 d . . .
Pd2 Pd -0.00472(3) 0.91540(3) 0.39982(3) 0.0396(2) Uani 1 1 d . . .
Pd3 Pd 0.36072(3) 0.71156(3) 0.56168(4) 0.0445(2) Uani 1 1 d . . .
Pd4 Pd 0.61289(3) 1.02548(3) 0.27974(3) 0.0443(2) Uani 1 1 d . . .
Pd5 Pd 0.35069(4) 1.07304(3) 0.41488(3) 0.0476(2) Uani 1 1 d . . .
Pd6 Pd -0.08817(3) 0.72008(3) 0.26338(4) 0.0580(3) Uani 1 1 d . . .
C1A C -0.0079(5) 0.6438(4) 0.2648(5) 0.059(3) Uani 1 1 d . . .
H1AA H -0.0363 0.6286 0.2444 0.071 Uiso 1 1 calc R . .
C2A C 0.0404(5) 0.6204(4) 0.2768(5) 0.063(3) Uani 1 1 d . . .
H2AA H 0.0456 0.5897 0.2646 0.076 Uiso 1 1 calc R . .
C3A C 0.0813(4) 0.6431(4) 0.3074(4) 0.051(3) Uani 1 1 d . . .
H3AA H 0.1146 0.6277 0.3169 0.061 Uiso 1 1 calc R . .
C4A C 0.0734(4) 0.6872(3) 0.3234(4) 0.046(3) Uani 1 1 d . . .
C5A C 0.0237(4) 0.7094(3) 0.3094(4) 0.040(2) Uani 1 1 d . . .
H5AA H 0.0182 0.7404 0.3202 0.048 Uiso 1 1 calc R . .
C6A C 0.3302(4) 0.6438(3) 0.4767(5) 0.055(3) Uani 1 1 d . . .
H6AA H 0.3629 0.6294 0.4904 0.066 Uiso 1 1 calc R . .
C7A C 0.3009(5) 0.6227(4) 0.4345(5) 0.061(3) Uani 1 1 d . . .
H7AA H 0.3133 0.5944 0.4195 0.074 Uiso 1 1 calc R . .
C8A C 0.2522(4) 0.6435(4) 0.4138(5) 0.051(3) Uani 1 1 d . . .
H8AA H 0.2306 0.6292 0.3855 0.061 Uiso 1 1 calc R . .
C9A C 0.2370(4) 0.6850(3) 0.4356(4) 0.040(2) Uani 1 1 d . . .
C10A C 0.2690(4) 0.7048(3) 0.4804(4) 0.042(2) Uani 1 1 d . . .
H10A H 0.2578 0.7329 0.4967 0.051 Uiso 1 1 calc R . .
C11A C 0.1132(5) 0.9155(4) 0.4378(5) 0.066(3) Uani 1 1 d . . .
H11A H 0.1067 0.9472 0.4444 0.079 Uiso 1 1 calc R . .
C12A C 0.1617(5) 0.8983(5) 0.4502(6) 0.091(5) Uani 1 1 d . . .
H12A H 0.1891 0.9173 0.4671 0.109 Uiso 1 1 calc R . .
C13A C 0.1738(5) 0.8519(4) 0.4387(5) 0.070(4) Uani 1 1 d . . .
H13A H 0.2094 0.8395 0.4465 0.083 Uiso 1 1 calc R . .
C14A C 0.1323(4) 0.8250(4) 0.4158(4) 0.046(2) Uani 1 1 d . . .
C15A C 0.0822(4) 0.8449(3) 0.4039(4) 0.043(2) Uani 1 1 d . . .
H15A H 0.0540 0.8269 0.3868 0.052 Uiso 1 1 calc R . .
C16A C 0.1130(4) 0.7117(3) 0.3589(4) 0.036(2) Uani 1 1 d . . .
C17A C 0.1892(4) 0.7115(4) 0.4147(4) 0.042(2) Uani 1 1 d . . .
C18A C 0.1421(4) 0.7758(3) 0.4032(4) 0.041(2) Uani 1 1 d . . .
C1B C -0.0604(5) 0.7214(4) 0.1460(5) 0.062(3) Uani 1 1 d . . .
H1BA H -0.0790 0.6927 0.1470 0.074 Uiso 1 1 calc R . .
C2B C -0.0392(6) 0.7360(4) 0.0972(5) 0.079(4) Uani 1 1 d . . .
H2BA H -0.0435 0.7182 0.0646 0.095 Uiso 1 1 calc R . .
C3B C -0.0116(5) 0.7770(4) 0.0967(4) 0.061(3) Uani 1 1 d . . .
H3BA H 0.0047 0.7872 0.0635 0.073 Uiso 1 1 calc R . .
C4B C -0.0071(4) 0.8032(3) 0.1431(4) 0.036(2) Uani 1 1 d . . .
C5B C -0.0295(3) 0.7853(3) 0.1908(4) 0.035(2) Uani 1 1 d . . .
H5BA H -0.0256 0.8024 0.2241 0.042 Uiso 1 1 calc R . .
C6B C 0.1302(4) 0.9590(3) -0.0493(4) 0.036(2) Uani 1 1 d . . .
H6BA H 0.1457 0.9715 -0.0818 0.043 Uiso 1 1 calc R . .
C7B C 0.1106(4) 0.9137(3) -0.0501(4) 0.035(2) Uani 1 1 d . . .
H7BA H 0.1128 0.8956 -0.0826 0.041 Uiso 1 1 calc R . .
C8B C 0.0879(3) 0.8958(3) -0.0025(4) 0.033(2) Uani 1 1 d . . .
H8BA H 0.0742 0.8652 -0.0020 0.039 Uiso 1 1 calc R . .
C9B C 0.0857(3) 0.9229(3) 0.0440(3) 0.0305(19) Uani 1 1 d . . .
C10B C 0.1059(3) 0.9678(3) 0.0426(3) 0.0284(18) Uani 1 1 d . . .
H10B H 0.1043 0.9863 0.0749 0.034 Uiso 1 1 calc R . .
C11B C 0.0288(4) 0.9229(3) 0.2867(4) 0.038(2) Uani 1 1 d . . .
H11B H 0.0163 0.8920 0.2872 0.046 Uiso 1 1 calc R . .
C12B C 0.0492(4) 0.9407(3) 0.2376(4) 0.042(2) Uani 1 1 d . . .
C13B C 0.0684(4) 0.9871(3) 0.2376(4) 0.047(3) Uani 1 1 d . . .
H13B H 0.0822 1.0008 0.2050 0.057 Uiso 1 1 calc R . .
C14B C 0.0663(5) 1.0113(4) 0.2860(4) 0.058(3) Uani 1 1 d . . .
H14A H 0.0796 1.0420 0.2873 0.069 Uiso 1 1 calc R . .
C15B C 0.0449(5) 0.9913(4) 0.3336(4) 0.051(3) Uani 1 1 d . . .
H15B H 0.0433 1.0088 0.3666 0.061 Uiso 1 1 calc R . .
C16B C 0.0213(4) 0.8478(3) 0.1435(4) 0.035(2) Uani 1 1 d . . .
C17B C 0.0634(3) 0.9051(3) 0.0963(3) 0.0290(18) Uani 1 1 d . . .
C18B C 0.0484(3) 0.9124(3) 0.1877(3) 0.0316(19) Uani 1 1 d . . .
C1C C 0.5973(4) 0.9852(4) 0.1680(4) 0.056(3) Uani 1 1 d . . .
H1CA H 0.6355 0.9783 0.1719 0.067 Uiso 1 1 calc R . .
C2C C 0.5692(4) 0.9709(4) 0.1214(5) 0.056(3) Uani 1 1 d . . .
H2CA H 0.5871 0.9535 0.0938 0.068 Uiso 1 1 calc R . .
C3C C 0.5127(4) 0.9826(4) 0.1156(4) 0.051(3) Uani 1 1 d . . .
H3CA H 0.4925 0.9744 0.0831 0.061 Uiso 1 1 calc R . .
C4C C 0.4878(4) 1.0054(3) 0.1565(4) 0.040(2) Uani 1 1 d . . .
C5C C 0.5182(4) 1.0177(3) 0.2036(4) 0.041(2) Uani 1 1 d . . .
H5CA H 0.4999 1.0327 0.2329 0.049 Uiso 1 1 calc R . .
C6C C 0.2585(4) 1.0129(3) -0.0471(4) 0.037(2) Uani 1 1 d . . .
H6CA H 0.2373 1.0103 -0.0803 0.044 Uiso 1 1 calc R . .
C7C C 0.3130(4) 0.9995(3) -0.0460(4) 0.036(2) Uani 1 1 d . . .
H7CA H 0.3294 0.9883 -0.0786 0.043 Uiso 1 1 calc R . .
C8C C 0.3445(4) 1.0023(3) 0.0032(4) 0.035(2) Uani 1 1 d . . .
H8CA H 0.3820 0.9926 0.0046 0.042 Uiso 1 1 calc R . .
C9C C 0.3195(3) 1.0193(3) 0.0488(4) 0.0322(19) Uani 1 1 d . . .
C10C C 0.2641(3) 1.0334(3) 0.0456(4) 0.0322(19) Uani 1 1 d . . .
H10C H 0.2472 1.0456 0.0775 0.039 Uiso 1 1 calc R . .
C11C C 0.2573(4) 1.0554(4) 0.3388(4) 0.061(3) Uani 1 1 d . . .
H11C H 0.2370 1.0597 0.3716 0.074 Uiso 1 1 calc R . .
C12C C 0.2291(5) 1.0483(5) 0.2904(5) 0.067(4) Uani 1 1 d . . .
H12B H 0.1899 1.0489 0.2896 0.080 Uiso 1 1 calc R . .
C13C C 0.2574(5) 1.0404(4) 0.2425(4) 0.057(3) Uani 1 1 d . . .
H13C H 0.2380 1.0346 0.2088 0.068 Uiso 1 1 calc R . .
C14C C 0.3155(4) 1.0412(3) 0.2443(4) 0.037(2) Uani 1 1 d . . .
C15C C 0.3421(4) 1.0489(3) 0.2961(3) 0.037(2) Uani 1 1 d . . .
H15C H 0.3813 1.0489 0.2985 0.045 Uiso 1 1 calc R . .
C16C C 0.4275(4) 1.0163(3) 0.1545(4) 0.036(2) Uani 1 1 d . . .
C17C C 0.3495(3) 1.0228(3) 0.1033(4) 0.0306(19) Uani 1 1 d . . .
C18C C 0.3477(3) 1.0330(3) 0.1948(3) 0.0298(19) Uani 1 1 d . . .
C1D C 0.6437(5) 0.9300(5) 0.2934(7) 0.095(5) Uani 1 1 d . . .
H1DA H 0.6744 0.9401 0.2730 0.114 Uiso 1 1 calc R . .
C2D C 0.6412(7) 0.8852(6) 0.3088(8) 0.127(8) Uani 1 1 d . . .
H2DA H 0.6716 0.8656 0.3016 0.152 Uiso 1 1 calc R . .
C3D C 0.5961(5) 0.8675(4) 0.3344(6) 0.086(5) Uani 1 1 d . . .
H3DA H 0.5915 0.8355 0.3402 0.103 Uiso 1 1 calc R . .
C4D C 0.5563(4) 0.9003(4) 0.3517(4) 0.046(2) Uani 1 1 d . . .
C5D C 0.5613(4) 0.9443(4) 0.3351(4) 0.039(2) Uani 1 1 d . . .
H5DA H 0.5329 0.9652 0.3444 0.047 Uiso 1 1 calc R . .
C6D C 0.4612(5) 0.6929(4) 0.4910(7) 0.081(4) Uani 1 1 d . . .
H6DA H 0.4586 0.6622 0.5040 0.097 Uiso 1 1 calc R . .
C7D C 0.5030(6) 0.7038(4) 0.4565(7) 0.091(5) Uani 1 1 d . . .
H7DA H 0.5301 0.6816 0.4472 0.110 Uiso 1 1 calc R . .
C8D C 0.5051(5) 0.7484(4) 0.4348(6) 0.069(4) Uani 1 1 d . . .
H8DA H 0.5328 0.7570 0.4096 0.083 Uiso 1 1 calc R . .
C9D C 0.4652(4) 0.7798(3) 0.4514(5) 0.048(3) Uani 1 1 d . . .
C10D C 0.4250(4) 0.7671(3) 0.4865(4) 0.042(2) Uani 1 1 d . . .
H10D H 0.3976 0.7888 0.4963 0.050 Uiso 1 1 calc R . .
C11D C 0.3861(4) 0.9760(3) 0.4238(4) 0.038(2) Uani 1 1 d . . .
H11D H 0.4148 0.9858 0.4004 0.046 Uiso 1 1 calc R . .
C12D C 0.3842(4) 0.9299(3) 0.4422(4) 0.035(2) Uani 1 1 d . . .
C13D C 0.3418(4) 0.9161(3) 0.4768(4) 0.046(2) Uani 1 1 d . . .
H13D H 0.3398 0.8852 0.4890 0.055 Uiso 1 1 calc R . .
C14D C 0.3031(4) 0.9473(4) 0.4931(4) 0.049(3) Uani 1 1 d . . .
H14B H 0.2738 0.9389 0.5166 0.058 Uiso 1 1 calc R . .
C15D C 0.3090(4) 0.9925(4) 0.4730(4) 0.051(3) Uani 1 1 d . . .
H15D H 0.2832 1.0149 0.4848 0.061 Uiso 1 1 calc R . .
C16D C 0.5094(4) 0.8849(3) 0.3851(4) 0.037(2) Uani 1 1 d . . .
C17D C 0.4671(4) 0.8284(3) 0.4306(4) 0.042(2) Uani 1 1 d . . .
C18D C 0.4281(4) 0.8975(3) 0.4260(4) 0.033(2) Uani 1 1 d . . .
N1A N -0.0162(3) 0.6873(3) 0.2808(3) 0.047(2) Uani 1 1 d . . .
N2A N 0.3148(3) 0.6833(3) 0.4990(3) 0.043(2) Uani 1 1 d . . .
N3A N 0.0716(3) 0.8891(3) 0.4157(3) 0.045(2) Uani 1 1 d . . .
N4A N 0.1549(3) 0.6869(3) 0.3807(3) 0.042(2) Uani 1 1 d . . .
N5A N 0.1052(3) 0.7565(3) 0.3680(3) 0.0412(19) Uani 1 1 d . . .
N6A N 0.1844(3) 0.7551(3) 0.4272(3) 0.0418(19) Uani 1 1 d . . .
N1B N -0.0558(3) 0.7460(3) 0.1923(3) 0.044(2) Uani 1 1 d . . .
N2B N 0.1275(3) 0.9853(2) -0.0035(3) 0.0305(16) Uani 1 1 d . . .
N3B N 0.0263(3) 0.9478(3) 0.3330(3) 0.0395(19) Uani 1 1 d . . .
N4B N 0.0377(3) 0.8641(2) 0.0940(3) 0.0313(16) Uani 1 1 d . . .
N5B N 0.0253(3) 0.8711(2) 0.1914(3) 0.0346(17) Uani 1 1 d . . .
N6B N 0.0693(3) 0.9302(2) 0.1414(3) 0.0324(16) Uani 1 1 d . . .
N1C N 0.2349(3) 1.0299(2) -0.0009(3) 0.0315(16) Uani 1 1 d . . .
N2C N 0.5720(3) 1.0092(3) 0.2090(3) 0.046(2) Uani 1 1 d . . .
N3C N 0.3127(4) 1.0564(3) 0.3420(3) 0.044(2) Uani 1 1 d . . .
N4C N 0.4037(3) 1.0148(3) 0.1037(3) 0.0367(18) Uani 1 1 d . . .
N5C N 0.4025(3) 1.0255(2) 0.2007(3) 0.0343(17) Uani 1 1 d . . .
N6C N 0.3200(3) 1.0326(2) 0.1476(3) 0.0326(16) Uani 1 1 d . . .
N1D N 0.6045(3) 0.9606(3) 0.3059(3) 0.049(2) Uani 1 1 d . . .
N2D N 0.4230(3) 0.7240(3) 0.5080(4) 0.059(3) Uani 1 1 d . . .
N3D N 0.3477(3) 1.0058(3) 0.4393(3) 0.0371(18) Uani 1 1 d . . .
N4D N 0.5108(3) 0.8408(3) 0.4024(3) 0.0421(19) Uani 1 1 d . . .
N5D N 0.4702(3) 0.9144(2) 0.3947(3) 0.0326(16) Uani 1 1 d . . .
N6D N 0.4241(3) 0.8554(3) 0.4434(3) 0.0388(18) Uani 1 1 d . . .
N11 N 0.0767(3) 1.0771(3) -0.0068(3) 0.043(2) Uani 1 1 d . . .
H11G H 0.0559 1.0618 -0.0330 0.051 Uiso 1 1 calc R . .
H11H H 0.0601 1.0737 0.0268 0.051 Uiso 1 1 calc R . .
N12 N 0.1761(4) 1.1183(3) -0.0021(4) 0.056(2) Uani 1 1 d . . .
H12E H 0.2031 1.1231 0.0244 0.067 Uiso 1 1 calc R . .
H12F H 0.1902 1.1264 -0.0358 0.067 Uiso 1 1 calc R . .
N21 N -0.0819(3) 0.9405(3) 0.3880(4) 0.058(3) Uani 1 1 d . . .
H21C H -0.0839 0.9700 0.4016 0.069 Uiso 1 1 calc R . .
H21D H -0.0906 0.9413 0.3509 0.069 Uiso 1 1 calc R . .
N22 N -0.0382(4) 0.8796(3) 0.4619(4) 0.058(2) Uani 1 1 d . . .
H22C H -0.0430 0.8494 0.4518 0.070 Uiso 1 1 calc R . .
H22D H -0.0156 0.8807 0.4928 0.070 Uiso 1 1 calc R . .
N31 N 0.4032(3) 0.7384(3) 0.6263(4) 0.061(3) Uani 1 1 d . . .
H31C H 0.4287 0.7173 0.6390 0.073 Uiso 1 1 calc R . .
H31D H 0.4220 0.7641 0.6150 0.073 Uiso 1 1 calc R . .
N32 N 0.2993(3) 0.7066(3) 0.6172(3) 0.043(2) Uani 1 1 d . . .
H32C H 0.2732 0.7289 0.6105 0.052 Uiso 1 1 calc R . .
H32D H 0.2824 0.6784 0.6143 0.052 Uiso 1 1 calc R . .
N41 N 0.6317(4) 1.0891(3) 0.2535(4) 0.060(2) Uani 1 1 d . . .
H41C H 0.6618 1.0882 0.2310 0.072 Uiso 1 1 calc R . .
H41D H 0.6024 1.1014 0.2338 0.072 Uiso 1 1 calc R . .
N42 N 0.6503(4) 1.0466(4) 0.3511(4) 0.068(3) Uani 1 1 d . . .
H42C H 0.6242 1.0508 0.3778 0.082 Uiso 1 1 calc R . .
H42D H 0.6747 1.0245 0.3634 0.082 Uiso 1 1 calc R . .
N51 N 0.3522(6) 1.1404(3) 0.3956(4) 0.091(4) Uani 1 1 d . . .
H51C H 0.3803 1.1463 0.3715 0.109 Uiso 1 1 calc R . .
H51D H 0.3193 1.1490 0.3791 0.109 Uiso 1 1 calc R . .
N52 N 0.3853(5) 1.0939(3) 0.4865(4) 0.079(3) Uani 1 1 d . . .
H52C H 0.3619 1.0876 0.5150 0.095 Uiso 1 1 calc R . .
H52D H 0.4177 1.0782 0.4928 0.095 Uiso 1 1 calc R . .
N61 N -0.1624(4) 0.7507(4) 0.2509(5) 0.089(4) Uani 1 1 d U . .
H61C H -0.1584 0.7821 0.2511 0.107 Uiso 1 1 calc R . .
H61D H -0.1772 0.7421 0.2172 0.107 Uiso 1 1 calc R . .
N62 N -0.1228(4) 0.6971(4) 0.3326(6) 0.102(5) Uani 1 1 d U . .
H62C H -0.1231 0.6655 0.3325 0.123 Uiso 1 1 calc R . .
H62D H -0.1023 0.7067 0.3628 0.123 Uiso 1 1 calc R . .
C61 C -0.1979(6) 0.7368(7) 0.2943(9) 0.140(8) Uani 1 1 d U . .
H61A H -0.2155 0.7648 0.3089 0.168 Uiso 1 1 calc R . .
H61B H -0.2276 0.7179 0.2774 0.168 Uiso 1 1 calc R . .
C62 C -0.1780(9) 0.7139(10) 0.3366(13) 0.27(2) Uani 1 1 d U . .
H62A H -0.2026 0.6874 0.3432 0.322 Uiso 1 1 calc R . .
H62B H -0.1797 0.7340 0.3695 0.322 Uiso 1 1 calc R . .
C11 C 0.0804(4) 1.1254(4) -0.0208(4) 0.052(3) Uani 1 1 d . . .
H11E H 0.0460 1.1413 -0.0104 0.062 Uiso 1 1 calc R . .
H11F H 0.0849 1.1289 -0.0611 0.062 Uiso 1 1 calc R . .
C12 C 0.1289(5) 1.1465(3) 0.0094(5) 0.056(3) Uani 1 1 d . . .
H12C H 0.1350 1.1783 -0.0035 0.067 Uiso 1 1 calc R . .
H12D H 0.1222 1.1473 0.0496 0.067 Uiso 1 1 calc R . .
C21 C -0.1209(5) 0.9106(5) 0.4170(5) 0.077(4) Uani 1 1 d . . .
H21A H -0.1266 0.8815 0.3967 0.093 Uiso 1 1 calc R . .
H21B H -0.1569 0.9261 0.4211 0.093 Uiso 1 1 calc R . .
C22 C -0.0935(5) 0.9018(6) 0.4735(5) 0.082(4) Uani 1 1 d . . .
H22A H -0.0882 0.9310 0.4939 0.099 Uiso 1 1 calc R . .
H22B H -0.1166 0.8811 0.4959 0.099 Uiso 1 1 calc R . .
C31 C 0.3668(5) 0.7507(4) 0.6706(5) 0.067(3) Uani 1 1 d . . .
H31A H 0.3487 0.7805 0.6626 0.080 Uiso 1 1 calc R . .
H31B H 0.3878 0.7533 0.7059 0.080 Uiso 1 1 calc R . .
C32 C 0.3238(5) 0.7125(4) 0.6742(5) 0.058(3) Uani 1 1 d . . .
H32A H 0.3414 0.6836 0.6868 0.070 Uiso 1 1 calc R . .
H32B H 0.2948 0.7210 0.7005 0.070 Uiso 1 1 calc R . .
C41 C 0.6439(6) 1.1172(5) 0.3030(6) 0.083(4) Uani 1 1 d . . .
H41A H 0.6092 1.1261 0.3210 0.100 Uiso 1 1 calc R . .
H41B H 0.6636 1.1456 0.2923 0.100 Uiso 1 1 calc R . .
C42 C 0.6794(6) 1.0893(5) 0.3422(6) 0.084(5) Uani 1 1 d . . .
H42A H 0.7159 1.0833 0.3260 0.101 Uiso 1 1 calc R . .
H42B H 0.6850 1.1059 0.3775 0.101 Uiso 1 1 calc R . .
C51 C 0.3610(10) 1.1648(5) 0.4456(8) 0.155(10) Uani 1 1 d . . .
H51A H 0.3770 1.1952 0.4368 0.186 Uiso 1 1 calc R . .
H51B H 0.3248 1.1702 0.4627 0.186 Uiso 1 1 calc R . .
C52 C 0.3963(9) 1.1424(5) 0.4850(7) 0.125(7) Uani 1 1 d . . .
H52A H 0.3906 1.1558 0.5220 0.150 Uiso 1 1 calc R . .
H52B H 0.4353 1.1476 0.4752 0.150 Uiso 1 1 calc R . .
O1G O 0.2192(5) 0.8215(3) 0.3169(3) 0.097(3) Uani 1 1 d U . .
H1GB H 0.2504 0.8340 0.3195 0.146 Uiso 1 1 calc R . .
O2G O 0.1880(6) 0.8792(3) 0.2351(4) 0.141(5) Uani 1 1 d U . .
H2GB H 0.1988 0.8596 0.2583 0.212 Uiso 1 1 calc R . .
O3G O 0.2893(8) 0.9264(3) 0.2471(4) 0.167(6) Uani 1 1 d U . .
H3GA H 0.2598 0.9116 0.2426 0.250 Uiso 1 1 calc R . .
O4G O 0.3222(6) 0.8638(3) 0.3280(4) 0.115(4) Uani 1 1 d U . .
H4GA H 0.3151 0.8818 0.3017 0.173 Uiso 1 1 calc R . .
C1G C 0.2407(4) 0.6895(4) 0.2577(5) 0.059(3) Uani 1 1 d U . .
H1GA H 0.2460 0.6592 0.2442 0.070 Uiso 1 1 calc R . .
C2G C 0.1958(5) 0.7158(5) 0.2386(5) 0.067(3) Uani 1 1 d U . .
H2GA H 0.1705 0.7032 0.2124 0.080 Uiso 1 1 calc R . .
C3G C 0.1883(5) 0.7589(5) 0.2571(5) 0.073(3) Uani 1 1 d U . .
C4G C 0.2251(7) 0.7764(4) 0.2966(5) 0.079(3) Uani 1 1 d U . .
C5G C 0.2723(5) 0.7512(4) 0.3170(5) 0.061(3) Uani 1 1 d U . .
C6G C 0.2764(5) 0.7075(4) 0.2957(4) 0.057(3) Uani 1 1 d U . .
H6GA H 0.3062 0.6888 0.3083 0.069 Uiso 1 1 calc R . .
C7G C 0.1401(7) 0.7880(6) 0.2349(6) 0.100(5) Uani 1 1 d U . .
H7GA H 0.1272 0.8089 0.2641 0.121 Uiso 1 1 calc R . .
H7GB H 0.1090 0.7677 0.2238 0.121 Uiso 1 1 calc R . .
C8G C 0.1656(4) 0.8164(5) 0.0839(5) 0.070(3) Uani 1 1 d U . .
H8GA H 0.1602 0.8020 0.0490 0.084 Uiso 1 1 calc R . .
C9G C 0.1911(5) 0.8595(5) 0.0882(5) 0.070(3) Uani 1 1 d U . .
H9GA H 0.2029 0.8743 0.0555 0.084 Uiso 1 1 calc R . .
C10G C 0.1995(6) 0.8808(5) 0.1375(5) 0.086(3) Uani 1 1 d U . .
C11G C 0.1825(7) 0.8587(5) 0.1834(6) 0.098(4) Uani 1 1 d U . .
C12G C 0.1596(5) 0.8172(6) 0.1830(6) 0.080(3) Uani 1 1 d U . .
C13G C 0.1491(4) 0.7960(6) 0.1309(6) 0.079(3) Uani 1 1 d U . .
H13E H 0.1303 0.7673 0.1291 0.094 Uiso 1 1 calc R . .
C14G C 0.2333(9) 0.9261(5) 0.1415(7) 0.122(4) Uani 1 1 d U . .
H14C H 0.2267 0.9442 0.1073 0.146 Uiso 1 1 calc R . .
H14D H 0.2197 0.9445 0.1728 0.146 Uiso 1 1 calc R . .
C15G C 0.3832(8) 0.9009(5) 0.1096(6) 0.097(4) Uani 1 1 d U . .
H15E H 0.4049 0.8940 0.0785 0.116 Uiso 1 1 calc R . .
C16G C 0.4065(9) 0.9017(6) 0.1616(7) 0.122(5) Uani 1 1 d U . .
H16A H 0.4452 0.8966 0.1646 0.147 Uiso 1 1 calc R . .
C17G C 0.3803(11) 0.9087(6) 0.2069(7) 0.131(5) Uani 1 1 d U . .
C18G C 0.3233(11) 0.9188(4) 0.2026(7) 0.120(4) Uani 1 1 d U . .
C19G C 0.2947(10) 0.9187(4) 0.1492(6) 0.107(4) Uani 1 1 d U . .
C20G C 0.3302(8) 0.9100(4) 0.1033(6) 0.087(4) Uani 1 1 d U . .
H20A H 0.3147 0.9108 0.0670 0.104 Uiso 1 1 calc R . .
C21G C 0.4043(11) 0.9079(6) 0.2649(7) 0.175(8) Uani 1 1 d U . .
H21E H 0.3792 0.9242 0.2901 0.210 Uiso 1 1 calc R . .
H21F H 0.4402 0.9241 0.2657 0.210 Uiso 1 1 calc R . .
C22G C 0.4567(8) 0.7849(6) 0.2894(7) 0.110(5) Uani 1 1 d U . .
H22E H 0.4886 0.7672 0.2820 0.132 Uiso 1 1 calc R . .
C23G C 0.4094(8) 0.7642(6) 0.3186(6) 0.098(4) Uani 1 1 d U . .
H23A H 0.4101 0.7328 0.3289 0.117 Uiso 1 1 calc R . .
C24G C 0.3644(7) 0.7914(5) 0.3305(5) 0.077(3) Uani 1 1 d U . .
C25G C 0.3649(9) 0.8366(5) 0.3147(6) 0.100(4) Uani 1 1 d U . .
C26G C 0.4128(10) 0.8561(5) 0.2854(6) 0.106(4) Uani 1 1 d U . .
C27G C 0.4532(10) 0.8311(8) 0.2730(9) 0.138(6) Uani 1 1 d U . .
H27A H 0.4821 0.8438 0.2520 0.166 Uiso 1 1 calc R . .
C28G C 0.3139(7) 0.7687(5) 0.3582(5) 0.084(3) Uani 1 1 d U . .
H28A H 0.3269 0.7428 0.3816 0.101 Uiso 1 1 calc R . .
H28B H 0.2961 0.7914 0.3825 0.101 Uiso 1 1 calc R . .
N1N N 0.2376(4) 0.5608(4) 0.3094(4) 0.069(3) Uiso 1 1 d D . .
O2N O 0.2828(5) 0.5566(5) 0.3310(5) 0.133(4) Uiso 1 1 d D . .
O3N O 0.2374(5) 0.5732(4) 0.2627(5) 0.132(4) Uiso 1 1 d D . .
O4N O 0.1940(5) 0.5540(4) 0.3323(5) 0.112(4) Uiso 1 1 d D . .
N5N N 0.8258(5) 0.9679(4) 0.5437(5) 0.076(3) Uiso 1 1 d . . .
O6N O 0.7936(6) 0.9303(5) 0.5397(6) 0.137(4) Uiso 1 1 d . . .
O7N O 0.8525(6) 0.9760(5) 0.5818(6) 0.142(5) Uiso 1 1 d . . .
O8N O 0.8238(6) 0.9971(5) 0.5029(6) 0.148(5) Uiso 1 1 d . . .
N9N N 0.1540(4) 0.0754(3) 0.1523(4) 0.050(2) Uiso 1 1 d . . .
O10N O 0.1577(3) 0.0360(3) 0.1376(3) 0.065(2) Uiso 1 1 d . . .
O11N O 0.1217(4) 0.0835(3) 0.1916(4) 0.088(3) Uiso 1 1 d . . .
O12N O 0.1830(4) 0.1052(4) 0.1328(4) 0.097(3) Uiso 1 1 d . . .
N13N N 0.2651(4) 0.8179(3) 0.5570(4) 0.059(2) Uiso 1 1 d . . .
O14N O 0.2504(3) 0.8583(3) 0.5478(3) 0.0573(19) Uiso 1 1 d . . .
O15N O 0.2358(3) 0.7883(3) 0.5781(3) 0.063(2) Uiso 1 1 d . . .
O16N O 0.3105(6) 0.8064(5) 0.5424(6) 0.138(4) Uiso 1 1 d . . .
N17N N 0.0216(7) -0.0087(5) 0.9005(6) 0.049(4) Uiso 0.50 1 d PD A 1
O18N O 0.0445(8) 0.0290(5) 0.8904(8) 0.060(5) Uiso 0.50 1 d PD A 1
O19N O 0.0190(6) -0.0358(5) 0.8618(6) 0.059(4) Uiso 0.50 1 d PD A 1
O20N O 0.0003(7) -0.0145(5) 0.9443(6) 0.070(5) Uiso 0.50 1 d PD A 1
O100 O -0.0363(6) -0.1193(5) 0.9000(6) 0.064(4) Uiso 0.50 1 d P B 1
O104 O 0.1014(11) -0.0136(9) 0.7847(11) 0.138(9) Uiso 0.50 1 d P C 1
N17M N 0.0511(9) 0.0256(7) 0.8603(8) 0.076(7) Uiso 0.50 1 d PD D 2
O18M O 0.0690(8) 0.0640(6) 0.8458(8) 0.099(6) Uiso 0.50 1 d PD D 2
O19M O 0.0487(8) -0.0048(6) 0.8251(7) 0.085(5) Uiso 0.50 1 d PD D 2
O20M O 0.0319(8) 0.0169(7) 0.9054(6) 0.061(5) Uiso 0.50 1 d PD D 2
O103 O -0.0276(8) -0.0701(7) 0.8985(8) 0.086(5) Uiso 0.50 1 d P E 2
O105 O 0.1094(8) 0.0040(7) 0.7188(8) 0.088(6) Uiso 0.50 1 d P F 2
N21N N 0.0299(6) 0.7385(5) 0.4698(6) 0.098(4) Uiso 1 1 d . . .
O22N O 0.0171(4) 0.7754(4) 0.4780(4) 0.099(3) Uiso 1 1 d . . .
O23N O 0.0797(6) 0.7289(4) 0.4893(5) 0.131(4) Uiso 1 1 d . . .
O24N O 0.0083(5) 0.7098(4) 0.4487(5) 0.101(3) Uiso 1 1 d . . .
N25N N 0.4543(8) 0.9179(5) 0.9437(8) 0.123(5) Uiso 1 1 d . . .
O26N O 0.4470(5) 0.9231(4) 0.9908(6) 0.116(4) Uiso 1 1 d . . .
O27N O 0.4165(7) 0.9194(5) 0.9104(7) 0.148(5) Uiso 1 1 d . . .
O28N O 0.5011(6) 0.9055(5) 0.9213(6) 0.132(4) Uiso 1 1 d . . .
N29N N 0.8282(9) 0.7937(9) 0.1257(9) 0.168(7) Uiso 1 1 d . . .
O30N O 0.8492(7) 0.8258(6) 0.1556(8) 0.180(6) Uiso 1 1 d . . .
O31N O 0.8085(9) 0.7534(8) 0.1409(9) 0.221(8) Uiso 1 1 d . . .
O32N O 0.7981(10) 0.8263(9) 0.0954(10) 0.258(10) Uiso 1 1 d . . .
N33N N 0.0747(8) 0.1737(8) 0.6795(9) 0.082(6) Uiso 0.50 1 d PDU G 1
O34N O 0.0995(10) 0.1549(10) 0.7198(10) 0.137(9) Uiso 0.50 1 d PDU G 1
O35N O 0.0273(8) 0.1853(10) 0.6798(10) 0.083(10) Uiso 0.50 1 d PDU G 1
O36N O 0.0998(11) 0.1854(11) 0.6381(11) 0.182(12) Uiso 0.50 1 d PDU G 1
O113 O 0.0338(7) 0.1812(7) 0.6683(8) 0.039(5) Uiso 0.50 1 d P H 2
O115 O 0.0938(8) 0.1130(7) 0.7266(8) 0.083(5) Uiso 0.50 1 d P I 2
N37N N 0.4873(11) 0.0786(10) 0.3373(11) 0.089(7) Uiso 0.50 1 d PU J 1
O38N O 0.4763(10) 0.0358(8) 0.3418(10) 0.063(7) Uiso 0.50 1 d PU J 1
O39N O 0.4619(15) 0.1082(12) 0.3561(14) 0.176(12) Uiso 0.50 1 d PU J 1
O40N O 0.5207(8) 0.0934(6) 0.3033(8) 0.085(5) Uiso 0.50 1 d PU J 1
O125 O 0.4683(13) 0.0445(11) 0.3516(13) 0.098(11) Uiso 0.50 1 d P K 2
N41N N 0.0214(8) 0.9950(7) 0.5127(7) 0.070(6) Uiso 0.50 1 d PD . 1
O42N O 0.0357(8) 1.0132(7) 0.4694(7) 0.069(7) Uiso 0.50 1 d PD . 1
O43N O -0.0253(8) 0.9999(7) 0.5273(7) 0.059(5) Uiso 0.50 1 d PD . 1
O44N O 0.0565(8) 0.9780(7) 0.5427(8) 0.089(6) Uiso 0.50 1 d PD L 1
O120 O 0.0817(8) 0.9616(6) 0.5672(8) 0.077(5) Uiso 0.50 1 d P M 2
O1 O 0.1163(5) 0.8032(4) 0.5622(5) 0.118(4) Uiso 1 1 d . . .
O2 O 0.7410(5) 0.9893(5) 0.3825(5) 0.133(4) Uiso 1 1 d . . .
O3 O 0.8866(5) 0.8998(4) 0.6281(5) 0.124(4) Uiso 1 1 d . . .
O4 O 0.7898(6) 0.8547(5) 0.2950(5) 0.138(4) Uiso 1 1 d . . .
O5 O 0.7231(6) 0.9168(5) 0.4444(6) 0.145(5) Uiso 1 1 d . . .
O6 O 0.1472(6) 0.5887(5) 0.1970(6) 0.143(5) Uiso 1 1 d . . .
O7 O 0.2625(5) 0.4501(5) 0.3151(6) 0.136(4) Uiso 1 1 d . . .
O8 O 0.7282(5) 0.8231(4) 0.2111(5) 0.129(4) Uiso 1 1 d . . .
O9 O 0.0767(6) 0.8308(5) 0.6639(6) 0.145(5) Uiso 1 1 d . . .
O10 O 0.1779(6) 0.9246(5) 0.5913(6) 0.147(5) Uiso 1 1 d . . .
O11 O 0.2155(6) 0.4515(5) 0.2118(6) 0.150(5) Uiso 1 1 d . . .
O12 O 0.3269(6) 0.3885(5) 0.3555(6) 0.164(6) Uiso 1 1 d . . .
O13 O 0.8526(9) 0.8635(7) 0.7116(9) 0.225(8) Uiso 1 1 d . . .
O14 O 0.2690(7) 0.1491(6) 0.0731(7) 0.188(6) Uiso 1 1 d . . .
O15 O 0.7524(6) 0.8334(5) 0.3959(6) 0.159(5) Uiso 1 1 d . . .
O16 O 0.3109(7) 0.3745(6) 0.4680(7) 0.176(6) Uiso 1 1 d . . .
O17 O 0.5713(7) 0.8991(6) 0.0181(7) 0.185(6) Uiso 1 1 d . . .
O18 O 0.5723(7) 0.1450(6) 0.1772(7) 0.193(7) Uiso 1 1 d . . .
O19 O 0.8162(9) 0.7911(7) 0.4761(9) 0.221(8) Uiso 1 1 d . . .
O20 O 0.5109(11) 0.6647(9) 0.6208(11) 0.291(12) Uiso 1 1 d . . .
O21 O 0.5717(8) 0.8593(7) 0.1847(8) 0.222(8) Uiso 1 1 d . . .
O22 O 0.4679(13) 1.2476(11) 0.4324(13) 0.333(14) Uiso 1 1 d . . .
O23 O 0.6794(10) 0.7470(9) 0.1786(10) 0.260(10) Uiso 1 1 d . . .
O24 O -0.0830(12) 0.7758(9) 0.4211(12) 0.301(12) Uiso 1 1 d . . .
O25 O 0.6056(14) 0.7669(12) 0.2232(14) 0.355(16) Uiso 1 1 d . . .
O26 O 0.6963(9) 0.7783(7) 0.0689(9) 0.234(9) Uiso 1 1 d . . .
O27 O 0.7411(17) 0.7318(13) 0.4670(16) 0.41(2) Uiso 1 1 d . . .
O101 O 0.1707(8) 0.4107(7) 0.3661(8) 0.084(5) Uiso 0.50 1 d P N 1
O114 O 0.1695(12) 0.4492(11) 0.3615(12) 0.147(10) Uiso 0.50 1 d P O 2
O106 O 0.3209(15) 0.1493(12) 0.1630(15) 0.182(13) Uiso 0.50 1 d P P 1
O108 O 0.3194(10) 0.1622(9) 0.2698(10) 0.123(8) Uiso 0.50 1 d P Q 1
O118 O 0.770(2) 0.6808(19) 0.145(2) 0.30(2) Uiso 0.50 1 d P R 1
O107 O 0.2905(14) 0.1391(11) 0.1991(14) 0.160(11) Uiso 0.50 1 d P S 2
O109 O 0.7266(8) 0.6638(7) 0.1991(8) 0.088(5) Uiso 0.50 1 d P T 2
O119 O 0.7895(11) 0.6677(9) 0.0778(11) 0.133(9) Uiso 0.50 1 d P U 2
O110 O -0.0005(9) 0.8944(7) 0.6439(9) 0.104(7) Uiso 0.50 1 d P V 1
O112 O 0.0481(8) 0.8789(7) 0.5437(8) 0.094(6) Uiso 0.50 1 d P W 1
O111 O -0.0008(7) 0.8927(6) 0.5831(7) 0.067(4) Uiso 0.50 1 d P X 2
O116 O 0.6069(9) 0.7440(8) 0.3349(9) 0.110(7) Uiso 0.50 1 d P Y 1
O117 O 0.6679(14) 0.7803(11) 0.3970(14) 0.179(12) Uiso 0.50 1 d P Z 2
O121 O 0.5629(10) 0.0173(8) 0.4420(10) 0.114(7) Uiso 0.50 1 d P A 1
O123 O 0.5500(12) 0.1640(10) 0.4053(12) 0.156(10) Uiso 0.50 1 d P B 1
O122 O 0.5682(8) 0.0909(7) 0.4297(8) 0.090(6) Uiso 0.50 1 d P C 2
O124 O 0.4978(8) 0.0483(6) 0.4783(8) 0.086(5) Uiso 0.50 1 d P D 2

loop_
_atom_site_aniso_label
_atom_site_aniso_U_11
_atom_site_aniso_U_22
_atom_site_aniso_U_33
_atom_site_aniso_U_23
_atom_site_aniso_U_13
_atom_site_aniso_U_12
Pd1 0.0307(4) 0.0346(4) 0.0320(4) -0.0017(3) -0.0055(3) 0.0016(3)
Pd2 0.0373(4) 0.0507(5) 0.0311(4) 0.0006(3) 0.0059(3) 0.0226(3)
Pd3 0.0289(4) 0.0333(4) 0.0713(6) 0.0112(4) 0.0011(4) 0.0045(3)
Pd4 0.0298(4) 0.0651(5) 0.0376(4) 0.0136(4) -0.0058(3) -0.0099(4)
Pd5 0.0718(6) 0.0402(4) 0.0305(4) -0.0049(3) -0.0083(4) 0.0200(4)
Pd6 0.0321(4) 0.0591(6) 0.0828(7) 0.0354(5) 0.0041(4) -0.0026(4)
C1A 0.050(7) 0.058(7) 0.068(8) 0.009(6) -0.011(6) -0.001(6)
C2A 0.056(7) 0.066(8) 0.067(8) -0.003(6) 0.004(6) 0.011(6)
C3A 0.046(6) 0.059(7) 0.048(6) -0.001(5) -0.002(5) 0.011(5)
C4A 0.048(6) 0.043(6) 0.047(6) 0.013(5) 0.015(5) 0.020(5)
C5A 0.027(5) 0.049(6) 0.043(6) 0.015(5) 0.002(4) 0.002(4)
C6A 0.051(7) 0.032(6) 0.081(8) 0.000(5) -0.007(6) 0.022(5)
C7A 0.056(7) 0.033(6) 0.095(9) 0.001(6) -0.002(7) 0.020(5)
C8A 0.046(6) 0.043(6) 0.063(7) -0.002(5) -0.008(5) 0.007(5)
C9A 0.036(5) 0.039(5) 0.046(6) 0.012(4) 0.001(4) 0.012(4)
C10A 0.028(5) 0.044(6) 0.055(6) 0.020(5) 0.011(4) 0.012(4)
C11A 0.052(7) 0.052(7) 0.092(9) -0.022(6) -0.009(7) 0.020(6)
C12A 0.056(8) 0.075(9) 0.139(13) -0.058(9) -0.044(8) 0.044(7)
C13A 0.042(6) 0.081(9) 0.084(9) -0.020(7) -0.022(6) 0.032(6)
C14A 0.037(5) 0.051(6) 0.048(6) 0.000(5) -0.001(5) 0.015(5)
C15A 0.048(6) 0.045(6) 0.036(5) 0.009(4) 0.010(4) 0.016(5)
C16A 0.033(5) 0.044(6) 0.030(5) 0.014(4) 0.004(4) 0.010(4)
C17A 0.031(5) 0.051(6) 0.043(6) 0.011(5) 0.001(4) 0.005(4)
C18A 0.038(5) 0.046(6) 0.037(5) 0.001(4) 0.006(4) 0.016(4)
C1B 0.087(9) 0.038(6) 0.060(8) 0.002(5) -0.013(7) -0.015(6)
C2B 0.143(13) 0.045(7) 0.049(7) -0.004(6) 0.006(8) -0.020(8)
C3B 0.105(10) 0.039(6) 0.038(6) 0.004(5) 0.007(6) -0.006(6)
C4B 0.045(5) 0.031(5) 0.033(5) 0.000(4) 0.005(4) 0.006(4)
C5B 0.027(5) 0.033(5) 0.046(6) 0.000(4) 0.004(4) 0.004(4)
C6B 0.029(5) 0.052(6) 0.026(5) -0.002(4) -0.007(4) 0.003(4)
C7B 0.035(5) 0.037(5) 0.032(5) -0.005(4) 0.002(4) -0.002(4)
C8B 0.027(5) 0.032(5) 0.038(5) -0.002(4) -0.001(4) 0.004(4)
C9B 0.023(4) 0.040(5) 0.029(5) -0.001(4) 0.003(3) 0.005(4)
C10B 0.019(4) 0.040(5) 0.026(4) -0.001(4) 0.001(3) 0.008(4)
C11B 0.051(6) 0.034(5) 0.029(5) -0.001(4) 0.007(4) 0.011(4)
C12B 0.055(6) 0.038(5) 0.033(5) -0.006(4) 0.005(4) 0.007(5)
C13B 0.061(7) 0.047(6) 0.034(5) 0.000(4) -0.008(5) -0.009(5)
C14B 0.082(8) 0.047(6) 0.044(6) -0.013(5) -0.002(6) -0.003(6)
C15B 0.077(8) 0.045(6) 0.030(5) -0.011(5) -0.003(5) 0.008(5)
C16B 0.035(5) 0.035(5) 0.036(5) -0.002(4) -0.001(4) 0.007(4)
C17B 0.030(5) 0.029(5) 0.028(4) 0.003(4) 0.003(4) 0.007(4)
C18B 0.032(5) 0.037(5) 0.025(4) -0.003(4) 0.002(4) 0.003(4)
C1C 0.034(6) 0.087(9) 0.046(6) -0.004(6) 0.006(5) -0.002(6)
C2C 0.023(5) 0.085(8) 0.062(7) -0.010(6) 0.003(5) -0.003(5)
C3C 0.036(6) 0.071(7) 0.046(6) -0.006(5) 0.001(5) 0.003(5)
C4C 0.028(5) 0.047(6) 0.044(6) 0.006(5) -0.006(4) -0.002(4)
C5C 0.027(5) 0.056(6) 0.040(5) 0.006(5) 0.001(4) 0.000(4)
C6C 0.036(5) 0.044(5) 0.030(5) -0.001(4) -0.005(4) -0.006(4)
C7C 0.030(5) 0.047(6) 0.031(5) -0.009(4) 0.004(4) -0.007(4)
C8C 0.032(5) 0.037(5) 0.037(5) -0.009(4) 0.005(4) -0.007(4)
C9C 0.029(5) 0.034(5) 0.033(5) 0.008(4) 0.000(4) -0.005(4)
C10C 0.029(5) 0.031(5) 0.037(5) -0.001(4) 0.002(4) -0.009(4)
C11C 0.043(6) 0.105(10) 0.037(6) -0.012(6) 0.010(5) 0.016(6)
C12C 0.038(6) 0.116(11) 0.046(7) -0.020(7) 0.009(5) 0.011(6)
C13C 0.054(7) 0.083(8) 0.032(5) -0.007(5) -0.013(5) 0.001(6)
C14C 0.032(5) 0.041(5) 0.037(5) 0.000(4) -0.006(4) 0.006(4)
C15C 0.041(5) 0.044(5) 0.027(5) -0.004(4) 0.000(4) 0.008(4)
C16C 0.032(5) 0.038(5) 0.037(5) -0.003(4) -0.007(4) 0.002(4)
C17C 0.028(5) 0.025(4) 0.038(5) 0.006(4) 0.001(4) -0.009(4)
C18C 0.027(5) 0.035(5) 0.027(4) -0.001(4) -0.003(4) 0.002(4)
C1D 0.048(8) 0.102(11) 0.136(14) 0.054(10) 0.058(8) 0.024(7)
C2D 0.118(13) 0.113(13) 0.153(16) 0.072(12) 0.100(12) 0.071(11)
C3D 0.070(8) 0.066(8) 0.124(12) 0.043(8) 0.067(8) 0.042(7)
C4D 0.034(5) 0.064(7) 0.041(6) 0.006(5) 0.007(4) 0.007(5)
C5D 0.024(5) 0.059(6) 0.034(5) 0.012(5) 0.006(4) 0.005(4)
C6D 0.057(8) 0.035(6) 0.151(14) 0.028(7) 0.032(8) 0.015(6)
C7D 0.069(9) 0.045(7) 0.161(15) 0.022(8) 0.044(9) 0.021(6)
C8D 0.049(7) 0.039(6) 0.122(11) 0.005(7) 0.032(7) -0.003(5)
C9D 0.032(5) 0.034(5) 0.077(8) -0.003(5) 0.014(5) 0.012(4)
C10D 0.033(5) 0.028(5) 0.064(7) 0.006(5) 0.006(5) 0.002(4)
C11D 0.045(6) 0.039(5) 0.030(5) 0.002(4) -0.002(4) 0.008(4)
C12D 0.029(5) 0.041(5) 0.035(5) -0.003(4) 0.000(4) 0.001(4)
C13D 0.041(6) 0.042(6) 0.055(6) 0.005(5) 0.013(5) 0.008(5)
C14D 0.038(6) 0.055(7) 0.053(6) 0.006(5) 0.007(5) 0.011(5)
C15D 0.042(6) 0.062(7) 0.049(6) -0.003(5) 0.005(5) 0.023(5)
C16D 0.031(5) 0.045(6) 0.033(5) 0.003(4) -0.005(4) -0.003(4)
C17D 0.035(5) 0.048(6) 0.043(6) 0.003(5) -0.002(4) -0.002(4)
C18D 0.033(5) 0.037(5) 0.031(5) -0.005(4) 0.004(4) 0.003(4)
N1A 0.037(5) 0.049(5) 0.055(5) 0.019(4) 0.008(4) 0.007(4)
N2A 0.035(4) 0.042(5) 0.052(5) 0.016(4) 0.000(4) 0.011(4)
N3A 0.042(5) 0.049(5) 0.044(5) -0.004(4) 0.003(4) 0.026(4)
N4A 0.039(5) 0.048(5) 0.040(5) 0.012(4) 0.011(4) 0.013(4)
N5A 0.037(4) 0.039(5) 0.048(5) 0.003(4) 0.009(4) 0.014(4)
N6A 0.030(4) 0.043(5) 0.052(5) 0.006(4) -0.002(4) 0.013(4)
N1B 0.037(4) 0.038(5) 0.057(5) 0.014(4) -0.012(4) -0.009(4)
N2B 0.024(4) 0.038(4) 0.030(4) -0.005(3) -0.002(3) -0.001(3)
N3B 0.050(5) 0.040(5) 0.028(4) -0.003(3) -0.002(3) 0.015(4)
N4B 0.032(4) 0.038(4) 0.024(4) -0.005(3) 0.001(3) 0.003(3)
N5B 0.041(4) 0.035(4) 0.029(4) 0.000(3) 0.007(3) 0.002(3)
N6B 0.033(4) 0.033(4) 0.032(4) -0.003(3) 0.005(3) 0.000(3)
N1C 0.032(4) 0.032(4) 0.030(4) -0.002(3) 0.002(3) -0.003(3)
N2C 0.028(4) 0.062(6) 0.047(5) 0.011(4) -0.001(4) -0.005(4)
N3C 0.059(6) 0.040(5) 0.032(4) 0.000(4) -0.007(4) 0.015(4)
N4C 0.027(4) 0.043(5) 0.041(4) -0.004(4) 0.006(3) -0.006(3)
N5C 0.037(4) 0.034(4) 0.032(4) -0.001(3) -0.002(3) -0.003(3)
N6C 0.030(4) 0.034(4) 0.033(4) -0.001(3) 0.003(3) 0.003(3)
N1D 0.041(5) 0.056(5) 0.049(5) 0.015(4) 0.006(4) 0.007(4)
N2D 0.026(4) 0.059(6) 0.093(7) 0.017(5) 0.009(5) 0.009(4)
N3D 0.034(4) 0.046(5) 0.032(4) 0.002(3) 0.003(3) 0.016(4)
N4D 0.038(5) 0.046(5) 0.042(5) 0.003(4) -0.001(4) 0.007(4)
N5D 0.033(4) 0.030(4) 0.035(4) -0.007(3) 0.001(3) 0.004(3)
N6D 0.032(4) 0.037(4) 0.047(5) 0.002(4) 0.002(4) 0.008(3)
N11 0.037(4) 0.048(5) 0.043(5) -0.013(4) -0.009(4) 0.014(4)
N12 0.064(6) 0.039(5) 0.063(6) 0.002(4) -0.023(5) -0.003(4)
N21 0.042(5) 0.090(7) 0.042(5) -0.017(5) -0.005(4) 0.038(5)
N22 0.054(6) 0.075(7) 0.046(5) 0.016(5) 0.009(4) 0.015(5)
N31 0.036(5) 0.060(6) 0.086(7) -0.002(5) -0.010(5) 0.002(4)
N32 0.042(5) 0.032(4) 0.054(5) 0.008(4) -0.012(4) 0.005(4)
N41 0.068(6) 0.061(6) 0.050(6) 0.001(5) 0.010(5) -0.019(5)
N42 0.047(6) 0.116(9) 0.041(5) -0.004(5) -0.014(4) -0.004(6)
N51 0.158(12) 0.037(6) 0.074(7) -0.002(5) -0.044(7) 0.018(6)
N52 0.119(10) 0.066(7) 0.051(6) -0.018(5) -0.030(6) 0.028(6)
N61 0.037(5) 0.078(8) 0.151(11) 0.042(8) 0.001(6) 0.007(5)
N62 0.064(6) 0.092(9) 0.153(12) 0.068(8) 0.060(7) 0.012(6)
C61 0.062(10) 0.152(17) 0.21(2) 0.055(15) 0.059(10) 0.046(10)
C62 0.128(16) 0.32(3) 0.37(3) 0.28(3) 0.17(2) 0.14(2)
C11 0.059(7) 0.048(6) 0.047(6) -0.009(5) -0.010(5) 0.021(5)
C12 0.076(8) 0.034(6) 0.056(7) -0.004(5) -0.026(6) 0.015(5)
C21 0.047(7) 0.130(12) 0.056(8) -0.005(8) 0.018(6) 0.035(8)
C22 0.053(7) 0.135(13) 0.060(8) 0.023(8) 0.027(6) 0.029(8)
C31 0.058(7) 0.075(9) 0.068(8) -0.004(7) -0.009(6) -0.014(6)
C32 0.067(8) 0.049(7) 0.057(7) -0.001(5) -0.012(6) 0.009(6)
C41 0.080(10) 0.075(9) 0.095(11) -0.023(8) 0.028(8) -0.037(8)
C42 0.067(9) 0.123(13) 0.061(8) -0.012(8) -0.002(7) -0.054(9)
C51 0.27(3) 0.053(9) 0.134(16) -0.016(10) -0.121(18) 0.019(13)
C52 0.21(2) 0.069(10) 0.093(12) -0.028(9) -0.058(13) 0.005(12)
O1G 0.169(10) 0.059(5) 0.066(6) 0.003(4) 0.057(6) 0.042(5)
O2G 0.285(16) 0.083(7) 0.058(5) 0.000(5) 0.052(7) 0.101(8)
O3G 0.386(18) 0.043(6) 0.072(6) -0.029(5) 0.007(9) 0.034(9)
O4G 0.222(12) 0.067(6) 0.056(6) -0.021(5) -0.023(7) -0.023(6)
C1G 0.050(6) 0.055(7) 0.071(8) -0.010(5) 0.009(5) 0.008(5)
C2G 0.052(6) 0.092(8) 0.057(7) 0.001(6) 0.019(5) 0.022(6)
C3G 0.074(7) 0.095(8) 0.052(7) 0.007(5) 0.034(5) 0.042(6)
C4G 0.122(10) 0.065(7) 0.052(7) 0.004(5) 0.033(5) 0.030(7)
C5G 0.078(7) 0.050(6) 0.055(7) 0.005(5) 0.026(5) 0.002(5)
C6G 0.058(7) 0.067(6) 0.046(6) -0.004(5) 0.007(5) 0.004(5)
C7G 0.115(11) 0.120(10) 0.067(7) 0.023(8) 0.029(7) 0.065(8)
C8G 0.031(6) 0.123(9) 0.056(6) 0.012(6) 0.003(5) 0.033(6)
C9G 0.061(8) 0.090(8) 0.061(6) 0.011(6) 0.021(6) 0.047(6)
C10G 0.125(9) 0.082(7) 0.053(6) 0.009(5) 0.025(6) 0.074(6)
C11G 0.156(14) 0.076(7) 0.063(6) 0.007(5) 0.030(7) 0.080(7)
C12G 0.059(8) 0.113(8) 0.069(6) 0.018(5) 0.033(6) 0.062(6)
C13G 0.030(6) 0.129(10) 0.078(7) 0.021(6) 0.016(6) 0.022(6)
C14G 0.245(11) 0.046(6) 0.074(10) -0.003(6) 0.016(9) 0.065(7)
C15G 0.156(10) 0.064(9) 0.067(7) 0.021(6) -0.048(8) -0.069(9)
C16G 0.190(12) 0.097(12) 0.077(7) 0.047(8) -0.056(7) -0.095(10)
C17G 0.260(12) 0.061(10) 0.071(7) 0.008(7) -0.060(8) -0.081(12)
C18G 0.274(13) 0.020(6) 0.064(7) -0.009(6) -0.017(8) -0.031(11)
C19G 0.227(10) 0.021(6) 0.073(7) -0.005(6) -0.012(7) -0.006(8)
C20G 0.170(10) 0.034(6) 0.055(6) 0.005(5) -0.025(7) -0.041(8)
C21G 0.36(2) 0.085(9) 0.078(8) 0.026(8) -0.092(13) -0.106(11)
C22G 0.111(10) 0.136(11) 0.082(11) 0.012(10) -0.022(8) -0.049(9)
C23G 0.140(11) 0.094(9) 0.059(9) 0.011(8) -0.005(8) -0.032(7)
C24G 0.130(9) 0.070(7) 0.032(6) 0.005(5) -0.027(6) -0.037(6)
C25G 0.180(13) 0.062(7) 0.057(9) -0.014(6) -0.033(8) -0.038(6)
C26G 0.205(14) 0.072(8) 0.039(8) -0.001(6) -0.036(8) -0.080(7)
C27G 0.191(17) 0.122(12) 0.101(14) 0.003(12) 0.000(13) -0.091(9)
C28G 0.148(9) 0.059(8) 0.044(7) -0.006(5) 0.008(6) -0.007(7)

loop_
_atom_type_symbol
_atom_type_description
_atom_type_scat_dispersion_real
_atom_type_scat_dispersion_imag
_atom_type_scat_source
C C 0.0033 0.0016 'International Tables Vol C Tables 4.2.6.8 and 6.1.1.4'
H H 0.0000 0.0000 'International Tables Vol C Tables 4.2.6.8 and 6.1.1.4'
N N 0.0061 0.0033 'International Tables Vol C Tables 4.2.6.8 and 6.1.1.4'
O O 0.0106 0.0060 'International Tables Vol C Tables 4.2.6.8 and 6.1.1.4'
Pd Pd -0.9988 1.0072 'International Tables Vol C Tables 4.2.6.8 and 6.1.1.4'

loop_
_geom_angle_atom_site_label_1
_geom_angle_atom_site_label_2
_geom_angle_atom_site_label_3
_geom_angle
_geom_angle_site_symmetry_1
_geom_angle_site_symmetry_3
N12 Pd1 N2B 175.6(3) . .
N12 Pd1 N1C 93.0(3) . .
N2B Pd1 N1C 91.4(3) . .
N12 Pd1 N11 83.0(3) . .
N2B Pd1 N11 92.7(3) . .
N1C Pd1 N11 175.9(3) . .
N22 Pd2 N21 84.8(4) . .
N22 Pd2 N3B 175.4(4) . .
N21 Pd2 N3B 94.3(3) . .
N22 Pd2 N3A 92.4(3) . .
N21 Pd2 N3A 177.0(3) . .
N3B Pd2 N3A 88.6(3) . .
N31 Pd3 N32 83.3(3) . .
N31 Pd3 N2A 177.1(4) . .
N32 Pd3 N2A 93.9(3) . .
N31 Pd3 N2D 93.0(4) . .
N32 Pd3 N2D 173.7(3) . .
N2A Pd3 N2D 89.9(4) . .
N1D Pd4 N41 172.8(4) . .
N1D Pd4 N2C 89.8(3) . .
N41 Pd4 N2C 93.3(4) . .
N1D Pd4 N42 93.6(4) . .
N41 Pd4 N42 83.7(4) . .
N2C Pd4 N42 175.3(4) . .
N52 Pd5 N51 84.0(4) . .
N52 Pd5 N3C 175.7(4) . .
N51 Pd5 N3C 92.3(4) . .
N52 Pd5 N3D 93.3(4) . .
N51 Pd5 N3D 176.5(4) . .
N3C Pd5 N3D 90.3(3) . .
N62 Pd6 N61 83.6(5) . .
N62 Pd6 N1A 92.3(4) . .
N61 Pd6 N1A 175.9(4) . .
N62 Pd6 N1B 177.2(4) . .
N61 Pd6 N1B 93.7(4) . .
N1A Pd6 N1B 90.4(3) . .
N1A C1A C2A 122.5(11) . .
C1A C2A C3A 118.0(11) . .
C4A C3A C2A 120.0(10) . .
C3A C4A C5A 119.4(10) . .
C3A C4A C16A 122.5(9) . .
C5A C4A C16A 117.9(9) . .
N1A C5A C4A 120.7(10) . .
N2A C6A C7A 122.8(9) . .
C6A C7A C8A 119.3(10) . .
C9A C8A C7A 118.1(10) . .
C8A C9A C10A 119.8(8) . .
C8A C9A C17A 123.0(9) . .
C10A C9A C17A 117.2(8) . .
N2A C10A C9A 119.7(9) . .
C12A C11A N3A 121.8(11) . .
C11A C12A C13A 120.7(12) . .
C14A C13A C12A 118.0(10) . .
C15A C14A C13A 118.6(10) . .
C15A C14A C18A 120.7(9) . .
C13A C14A C18A 120.8(9) . .
N3A C15A C14A 122.2(10) . .
N5A C16A N4A 124.6(9) . .
N5A C16A C4A 118.7(8) . .
N4A C16A C4A 116.7(8) . .
N6A C17A N4A 126.4(8) . .
N6A C17A C9A 120.0(9) . .
N4A C17A C9A 113.5(9) . .
N6A C18A N5A 126.2(9) . .
N6A C18A C14A 118.5(9) . .
N5A C18A C14A 115.2(8) . .
N1B C1B C2B 122.2(10) . .
C3B C2B C1B 118.2(11) . .
C4B C3B C2B 120.8(11) . .
C3B C4B C5B 116.8(9) . .
C3B C4B C16B 122.1(9) . .
C5B C4B C16B 121.1(8) . .
N1B C5B C4B 123.3(9) . .
N2B C6B C7B 121.5(8) . .
C8B C7B C6B 118.8(8) . .
C9B C8B C7B 119.1(8) . .
C8B C9B C10B 119.9(8) . .
C8B C9B C17B 121.3(8) . .
C10B C9B C17B 118.8(7) . .
N2B C10B C9B 121.0(8) . .
N3B C11B C12B 122.5(9) . .
C11B C12B C13B 118.1(8) . .
C11B C12B C18B 119.8(9) . .
C13B C12B C18B 122.1(9) . .
C14B C13B C12B 118.0(10) . .
C13B C14B C15B 120.8(10) . .
N3B C15B C14B 120.8(9) . .
N5B C16B N4B 124.6(8) . .
N5B C16B C4B 118.6(8) . .
N4B C16B C4B 116.6(8) . .
N6B C17B N4B 124.5(8) . .
N6B C17B C9B 118.6(8) . .
N4B C17B C9B 116.9(7) . .
N5B C18B N6B 124.7(8) . .
N5B C18B C12B 116.9(8) . .
N6B C18B C12B 118.4(8) . .
C2C C1C N2C 121.8(10) . .
C1C C2C C3C 118.3(10) . .
C4C C3C C2C 119.5(10) . .
C3C C4C C5C 119.5(9) . .
C3C C4C C16C 122.1(9) . .
C5C C4C C16C 118.3(9) . .
N2C C5C C4C 122.3(9) . .
N1C C6C C7C 120.3(8) . .
C6C C7C C8C 120.4(8) . .
C9C C8C C7C 117.7(8) . .
C8C C9C C10C 120.0(8) . .
C8C C9C C17C 121.6(8) . .
C10C C9C C17C 118.4(8) . .
N1C C10C C9C 121.3(8) . .
N3C C11C C12C 122.5(9) . .
C11C C12C C13C 120.0(10) . .
C12C C13C C14C 119.0(9) . .
C13C C14C C15C 118.0(9) . .
C13C C14C C18C 121.4(8) . .
C15C C14C C18C 120.6(8) . .
N3C C15C C14C 120.9(9) . .
N5C C16C N4C 126.0(8) . .
N5C C16C C4C 118.8(8) . .
N4C C16C C4C 115.2(8) . .
N6C C17C N4C 125.1(8) . .
N6C C17C C9C 117.8(7) . .
N4C C17C C9C 117.1(8) . .
N6C C18C N5C 125.1(8) . .
N6C C18C C14C 116.3(7) . .
N5C C18C C14C 118.6(7) . .
N1D C1D C2D 122.7(11) . .
C1D C2D C3D 121.7(12) . .
C2D C3D C4D 115.5(12) . .
C5D C4D C3D 119.0(9) . .
C5D C4D C16D 121.7(9) . .
C3D C4D C16D 119.3(10) . .
C4D C5D N1D 124.1(9) . .
N2D C6D C7D 123.2(11) . .
C6D C7D C8D 118.4(11) . .
C9D C8D C7D 118.1(11) . .
C10D C9D C8D 120.7(9) . .
C10D C9D C17D 119.6(8) . .
C8D C9D C17D 119.7(9) . .
C9D C10D N2D 121.6(9) . .
N3D C11D C12D 120.2(9) . .
C13D C12D C11D 119.3(8) . .
C13D C12D C18D 121.0(8) . .
C11D C12D C18D 119.7(8) . .
C14D C13D C12D 119.8(9) . .
C13D C14D C15D 116.5(10) . .
N3D C15D C14D 124.5(9) . .
N5D C16D N4D 126.0(8) . .
N5D C16D C4D 117.8(8) . .
N4D C16D C4D 116.2(8) . .
N4D C17D N6D 126.1(9) . .
N4D C17D C9D 117.4(8) . .
N6D C17D C9D 116.5(8) . .
N6D C18D N5D 125.3(8) . .
N6D C18D C12D 117.2(8) . .
N5D C18D C12D 117.5(8) . .
C5A N1A C1A 119.5(9) . .
C5A N1A Pd6 119.3(7) . .
C1A N1A Pd6 121.2(7) . .
C6A N2A C10A 120.3(9) . .
C6A N2A Pd3 119.9(7) . .
C10A N2A Pd3 119.8(7) . .
C15A N3A C11A 118.6(8) . .
C15A N3A Pd2 119.8(7) . .
C11A N3A Pd2 121.6(7) . .
C16A N4A C17A 113.7(8) . .
C16A N5A C18A 114.7(8) . .
C17A N6A C18A 114.4(9) . .
C5B N1B C1B 118.6(9) . .
C5B N1B Pd6 122.6(7) . .
C1B N1B Pd6 118.7(7) . .
C10B N2B C6B 119.7(8) . .
C10B N2B Pd1 119.3(6) . .
C6B N2B Pd1 121.0(6) . .
C11B N3B C15B 119.9(8) . .
C11B N3B Pd2 116.2(6) . .
C15B N3B Pd2 124.0(6) . .
C17B N4B C16B 114.7(7) . .
C18B N5B C16B 115.0(7) . .
C17B N6B C18B 116.2(7) . .
C10C N1C C6C 120.2(7) . .
C10C N1C Pd1 119.6(6) . .
C6C N1C Pd1 120.1(6) . .
C5C N2C C1C 118.5(9) . .
C5C N2C Pd4 120.2(7) . .
C1C N2C Pd4 121.0(7) . .
C11C N3C C15C 119.5(8) . .
C11C N3C Pd5 119.4(7) . .
C15C N3C Pd5 120.9(7) . .
C17C N4C C16C 113.9(7) . .
C16C N5C C18C 114.4(7) . .
C18C N6C C17C 115.5(7) . .
C1D N1D C5D 116.2(9) . .
C1D N1D Pd4 118.5(8) . .
C5D N1D Pd4 125.2(7) . .
C6D N2D C10D 117.9(9) . .
C6D N2D Pd3 126.0(8) . .
C10D N2D Pd3 116.1(7) . .
C15D N3D C11D 119.6(8) . .
C15D N3D Pd5 119.4(6) . .
C11D N3D Pd5 120.8(6) . .
C17D N4D C16D 113.8(8) . .
C16D N5D C18D 114.3(8) . .
C18D N6D C17D 114.5(8) . .
C11 N11 Pd1 108.0(6) . .
C12 N12 Pd1 110.6(7) . .
C21 N21 Pd2 108.5(7) . .
C22 N22 Pd2 106.7(7) . .
C31 N31 Pd3 111.2(7) . .
C32 N32 Pd3 108.5(6) . .
C41 N41 Pd4 107.3(7) . .
C42 N42 Pd4 110.1(8) . .
C51 N51 Pd5 107.1(9) . .
C52 N52 Pd5 110.6(8) . .
C61 N61 Pd6 108.0(9) . .
C62 N62 Pd6 110.4(11) . .
C62 C61 N61 120.2(14) . .
C61 C62 N62 116.9(16) . .
N11 C11 C12 109.4(8) . .
N12 C12 C11 106.8(8) . .
N21 C21 C22 104.8(10) . .
N22 C22 C21 105.9(9) . .
N31 C31 C32 106.7(10) . .
N32 C32 C31 106.9(9) . .
N41 C41 C42 108.4(11) . .
N42 C42 C41 106.5(10) . .
C52 C51 N51 114.8(14) . .
C51 C52 N52 110.8(13) . .
C6G C1G C2G 119.6(11) . .
C3G C2G C1G 120.6(13) . .
C2G C3G C4G 118.8(12) . .
C2G C3G C7G 120.3(14) . .
C4G C3G C7G 120.9(13) . .
C3G C4G O1G 120.8(13) . .
C3G C4G C5G 122.9(11) . .
O1G C4G C5G 116.2(13) . .
C6G C5G C4G 114.0(12) . .
C6G C5G C28G 120.8(12) . .
C4G C5G C28G 125.3(12) . .
C1G C6G C5G 124.1(12) . .
C3G C7G C12G 109.6(11) . .
C13G C8G C9G 118.0(14) . .
C10G C9G C8G 122.1(13) . .
C9G C10G C11G 117.6(16) . .
C9G C10G C14G 120.7(13) . .
C11G C10G C14G 121.3(14) . .
C12G C11G C10G 123.8(15) . .
C12G C11G O2G 115.6(14) . .
C10G C11G O2G 120.6(16) . .
C11G C12G C13G 118.0(13) . .
C11G C12G C7G 127.4(14) . .
C13G C12G C7G 114.6(15) . .
C8G C13G C12G 120.2(15) . .
C19G C14G C10G 113.7(11) . .
C20G C15G C16G 119.2(19) . .
C17G C16G C15G 125(2) . .
C16G C17G C18G 117.6(17) . .
C16G C17G C21G 127(3) . .
C18G C17G C21G 116(2) . .
O3G C18G C17G 124.7(18) . .
O3G C18G C19G 114(2) . .
C17G C18G C19G 120.9(19) . .
C20G C19G C18G 114(2) . .
C20G C19G C14G 122.0(15) . .
C18G C19G C14G 124.1(18) . .
C15G C20G C19G 122.8(15) . .
C17G C21G C26G 110.4(12) . .
C27G C22G C23G 119(2) . .
C24G C23G C22G 119.0(16) . .
C25G C24G C23G 118.7(16) . .
C25G C24G C28G 122.8(17) . .
C23G C24G C28G 118.4(13) . .
O4G C25G C24G 119.2(17) . .
O4G C25G C26G 119.9(15) . .
C24G C25G C26G 120.8(19) . .
C27G C26G C25G 120.7(18) . .
C27G C26G C21G 124(2) . .
C25G C26G C21G 114(2) . .
C26G C27G C22G 122(2) . .
C5G C28G C24G 112.5(10) . .
O3N N1N O2N 115.5(13) . .
O3N N1N O4N 119.7(12) . .
O2N N1N O4N 124.8(12) . .
O7N N5N O8N 119.4(15) . .
O7N N5N O6N 123.0(15) . .
O8N N5N O6N 117.5(13) . .
O10N N9N O12N 121.2(10) . .
O10N N9N O11N 116.9(9) . .
O12N N9N O11N 121.8(10) . .
O16N N13N O15N 117.5(11) . .
O16N N13N O14N 117.9(11) . .
O15N N13N O14N 124.6(10) . .
O18N N17N O20N 119.7(16) . .
O18N N17N O19N 115.6(15) . .
O20N N17N O19N 124.5(16) . .
N17N O18N O20N 29.4(8) . .
N17N O20N O18N 30.9(9) . .
O20M N17M O18M 125.3(19) . .
O20M N17M O19M 117.0(18) . .
O18M N17M O19M 117.5(18) . .
O24N N21N O22N 131.7(17) . .
O24N N21N O23N 115.2(16) . .
O22N N21N O23N 113.0(16) . .
O26N N25N O27N 121(2) . .
O26N N25N O28N 125.8(19) . .
O27N N25N O28N 112.5(19) . .
O30N N29N O31N 129(2) . .
O30N N29N O32N 90(2) . .
O31N N29N O32N 124(2) . .
O35N N33N O36N 114(2) . .
O35N N33N O34N 124(2) . .
O36N N33N O34N 121(2) . .
O39N N37N O38N 125(3) . .
O39N N37N O40N 111(3) . .
O38N N37N O40N 122(3) . .
O42N N41N O43N 20.8(17) . 3_576
O42N N41N N41N 73.7(18) . 3_576
O43N N41N N41N 64.3(18) 3_576 3_576
O42N N41N O44N 118.7(17) . .
O43N N41N O44N 125(3) 3_576 .
N41N N41N O44N 166(3) 3_576 .
O42N N41N O43N 118.7(19) . .
O43N N41N O43N 112(2) 3_576 .
N41N N41N O43N 47.9(15) 3_576 .
O44N N41N O43N 121.9(19) . .
O42N N41N O42N 126.8(16) . 3_576
O43N N41N O42N 115(2) 3_576 3_576
N41N N41N O42N 53.2(14) 3_576 3_576
O44N N41N O42N 114.2(18) . 3_576
O43N N41N O42N 16.2(14) . 3_576
O43N O42N N41N 49(3) 3_576 .
O43N O42N N41N 46(4) 3_576 3_576
N41N O42N N41N 53.2(16) . 3_576
O42N O43N N41N 110(4) 3_576 3_576
O42N O43N N41N 118(5) 3_576 .
N41N O43N N41N 68(2) 3_576 .

loop_
_geom_bond_atom_site_label_1
_geom_bond_atom_site_label_2
_geom_bond_distance
_geom_bond_site_symmetry_2
Pd1 N12 2.022(8) .
Pd1 N2B 2.031(7) .
Pd1 N1C 2.037(7) .
Pd1 N11 2.041(7) .
Pd2 N22 2.012(8) .
Pd2 N21 2.024(8) .
Pd2 N3B 2.030(8) .
Pd2 N3A 2.032(7) .
Pd3 N31 2.016(9) .
Pd3 N32 2.031(8) .
Pd3 N2A 2.040(8) .
Pd3 N2D 2.042(9) .
Pd4 N1D 2.006(8) .
Pd4 N41 2.014(9) .
Pd4 N2C 2.021(8) .
Pd4 N42 2.034(8) .
Pd5 N52 2.007(9) .
Pd5 N51 2.017(9) .
Pd5 N3C 2.036(8) .
Pd5 N3D 2.048(8) .
Pd6 N62 2.004(10) .
Pd6 N61 2.026(9) .
Pd6 N1A 2.026(8) .
Pd6 N1B 2.049(8) .
C1A N1A 1.339(14) .
C1A C2A 1.382(15) .
C2A C3A 1.393(15) .
C3A C4A 1.356(14) .
C4A C5A 1.404(12) .
C4A C16A 1.464(14) .
C5A N1A 1.343(12) .
C6A N2A 1.328(12) .
C6A C7A 1.380(15) .
C7A C8A 1.410(14) .
C8A C9A 1.374(13) .
C9A C10A 1.442(14) .
C9A C17A 1.474(12) .
C10A N2A 1.345(11) .
C11A C12A 1.307(15) .
C11A N3A 1.369(14) .
C12A C13A 1.413(16) .
C13A C14A 1.384(15) .
C14A C15A 1.373(13) .
C14A C18A 1.485(13) .
C15A N3A 1.345(12) .
C16A N5A 1.335(12) .
C16A N4A 1.346(11) .
C17A N6A 1.309(12) .
C17A N4A 1.364(12) .
C18A N6A 1.316(11) .
C18A N5A 1.347(12) .
C1B N1B 1.334(13) .
C1B C2B 1.365(16) .
C2B C3B 1.368(16) .
C3B C4B 1.362(13) .
C4B C5B 1.387(12) .
C4B C16B 1.470(13) .
C5B N1B 1.312(11) .
C6B N2B 1.351(11) .
C6B C7B 1.403(12) .
C7B C8B 1.387(12) .
C8B C9B 1.377(12) .
C9B C10B 1.399(12) .
C9B C17B 1.481(11) .
C10B N2B 1.341(10) .
C11B N3B 1.338(11) .
C11B C12B 1.395(13) .
C12B C13B 1.430(13) .
C12B C18B 1.462(12) .
C13B C14B 1.370(14) .
C14B C15B 1.399(15) .
C15B N3B 1.346(13) .
C16B N5B 1.346(11) .
C16B N4B 1.355(11) .
C17B N6B 1.321(11) .
C17B N4B 1.346(11) .
C18B N5B 1.330(11) .
C18B N6B 1.343(11) .
C1C C2C 1.373(14) .
C1C N2C 1.369(13) .
C2C C3C 1.416(13) .
C3C C4C 1.345(13) .
C4C C5C 1.394(13) .
C4C C16C 1.494(12) .
C5C N2C 1.330(11) .
C6C N1C 1.358(11) .
C6C C7C 1.378(12) .
C7C C8C 1.406(12) .
C8C C9C 1.363(12) .
C9C C10C 1.406(12) .
C9C C17C 1.497(12) .
C10C N1C 1.323(10) .
C11C N3C 1.344(13) .
C11C C12C 1.361(14) .
C12C C13C 1.378(14) .
C13C C14C 1.407(14) .
C14C C15C 1.419(12) .
C14C C18C 1.462(12) .
C15C N3C 1.350(11) .
C16C N5C 1.313(11) .
C16C N4C 1.351(11) .
C17C N6C 1.330(11) .
C17C N4C 1.335(11) .
C18C N6C 1.317(10) .
C18C N5C 1.351(11) .
C1D N1D 1.340(14) .
C1D C2D 1.360(19) .
C2D C3D 1.367(18) .
C3D C4D 1.426(14) .
C4D C5D 1.348(14) .
C4D C16D 1.479(13) .
C5D N1D 1.358(11) .
C6D N2D 1.365(14) .
C6D C7D 1.363(17) .
C7D C8D 1.404(16) .
C8D C9D 1.394(14) .
C9D C10D 1.357(13) .
C9D C17D 1.503(13) .
C10D N2D 1.359(12) .
C11D N3D 1.331(11) .
C11D C12D 1.415(13) .
C12D C13D 1.399(13) .
C12D C18D 1.481(12) .
C13D C14D 1.369(13) .
C14D C15D 1.412(14) .
C15D N3D 1.313(12) .
C16D N5D 1.303(11) .
C16D N4D 1.351(12) .
C17D N4D 1.323(12) .
C17D N6D 1.347(12) .
C18D N6D 1.300(11) .
C18D N5D 1.376(11) .
N11 C11 1.450(13) .
N12 C12 1.442(13) .
N21 C21 1.473(16) .
N22 C22 1.520(14) .
N31 C31 1.447(15) .
N32 C32 1.501(13) .
N41 C41 1.477(15) .
N42 C42 1.447(16) .
N51 C51 1.418(18) .
N52 C52 1.438(17) .
N61 C61 1.430(19) .
N62 C62 1.430(19) .
C61 C62 1.31(3) .
C11 C12 1.505(14) .
C21 C22 1.532(17) .
C31 C32 1.528(16) .
C41 C42 1.51(2) .
C51 C52 1.43(2) .
O1G C4G 1.411(14) .
O2G C11G 1.390(17) .
O3G C18G 1.39(2) .
O4G C25G 1.35(2) .
C1G C6G 1.357(15) .
C1G C2G 1.404(15) .
C2G C3G 1.346(17) .
C3G C4G 1.393(19) .
C3G C7G 1.533(17) .
C4G C5G 1.439(18) .
C5G C6G 1.379(15) .
C5G C28G 1.496(18) .
C7G C12G 1.597(19) .
C8G C13G 1.353(16) .
C8G C9G 1.402(18) .
C9G C10G 1.358(18) .
C10G C11G 1.355(19) .
C10G C14G 1.56(2) .
C11G C12G 1.33(2) .
C12G C13G 1.424(19) .
C14G C19G 1.51(3) .
C15G C20G 1.32(2) .
C15G C16G 1.372(18) .
C16G C17G 1.30(3) .
C17G C18G 1.42(3) .
C17G C21G 1.51(2) .
C18G C19G 1.46(2) .
C19G C20G 1.44(2) .
C21G C26G 1.60(2) .
C22G C27G 1.40(3) .
C22G C23G 1.48(2) .
C23G C24G 1.38(2) .
C24G C25G 1.369(19) .
C24G C28G 1.555(19) .
C25G C26G 1.48(2) .
C26G C27G 1.26(3) .
N1N O3N 1.186(12) .
N1N O2N 1.212(12) .
N1N O4N 1.219(11) .
N5N O7N 1.143(15) .
N5N O8N 1.304(16) .
N5N O6N 1.348(15) .
N9N O10N 1.203(10) .
N9N O12N 1.218(12) .
N9N O11N 1.266(12) .
N13N O16N 1.210(14) .
N13N O15N 1.233(11) .
N13N O14N 1.249(11) .
N17N O18N 1.254(16) .
N17N O20N 1.202(14) .
N17N O19N 1.227(14) .
O18N O20N 2.124(18) .
N17M O20M 1.223(16) .
N17M O18M 1.252(16) .
N17M O19M 1.231(15) .
N21N O24N 1.109(15) .
N21N O22N 1.136(15) .
N21N O23N 1.317(16) .
N25N O26N 1.167(18) .
N25N O27N 1.211(18) .
N25N O28N 1.315(18) .
N29N O30N 1.29(2) .
N29N O31N 1.32(3) .
N29N O32N 1.40(3) .
N33N O35N 1.199(16) .
N33N O36N 1.229(16) .
N33N O34N 1.263(16) .
N37N O39N 1.16(4) .
N37N O38N 1.28(4) .
N37N O40N 1.24(3) .
N41N O42N 1.232(17) .
N41N O43N 0.99(2) 3_576
N41N N41N 1.23(4) 3_576
N41N O44N 1.214(15) .
N41N O43N 1.200(15) .
N41N O42N 1.48(3) 3_576
O42N O43N 0.47(3) 3_576
O42N N41N 1.48(3) 3_576
O43N O42N 0.47(3) 3_576
O43N N41N 0.99(2) 3_576

loop_
_geom_torsion_atom_site_label_1
_geom_torsion_atom_site_label_2
_geom_torsion_atom_site_label_3
_geom_torsion_atom_site_label_4
_geom_torsion
_geom_torsion_site_symmetry_1
_geom_torsion_site_symmetry_4
N1A C1A C2A C3A 0.9(18) . .
C1A C2A C3A C4A -1.3(17) . .
C2A C3A C4A C5A 0.5(15) . .
C2A C3A C4A C16A 175.5(10) . .
C3A C4A C5A N1A 0.7(14) . .
C16A C4A C5A N1A -174.5(8) . .
N2A C6A C7A C8A -0.1(18) . .
C6A C7A C8A C9A 2.0(17) . .
C7A C8A C9A C10A -3.2(15) . .
C7A C8A C9A C17A 175.7(10) . .
C8A C9A C10A N2A 2.7(14) . .
C17A C9A C10A N2A -176.4(8) . .
N3A C11A C12A C13A 3(2) . .
C11A C12A C13A C14A -2(2) . .
C12A C13A C14A C15A 1.9(18) . .
C12A C13A C14A C18A -179.5(12) . .
C13A C14A C15A N3A -2.6(15) . .
C18A C14A C15A N3A 178.8(9) . .
C3A C4A C16A N5A 172.9(9) . .
C5A C4A C16A N5A -12.1(13) . .
C3A C4A C16A N4A -7.9(14) . .
C5A C4A C16A N4A 167.2(8) . .
C8A C9A C17A N6A -163.1(10) . .
C10A C9A C17A N6A 15.9(13) . .
C8A C9A C17A N4A 13.6(14) . .
C10A C9A C17A N4A -167.4(8) . .
C15A C14A C18A N6A -163.1(9) . .
C13A C14A C18A N6A 18.3(15) . .
C15A C14A C18A N5A 16.0(14) . .
C13A C14A C18A N5A -162.6(10) . .
N1B C1B C2B C3B 1(2) . .
C1B C2B C3B C4B -2(2) . .
C2B C3B C4B C5B 3.0(17) . .
C2B C3B C4B C16B -178.7(11) . .
C3B C4B C5B N1B -2.6(14) . .
C16B C4B C5B N1B 179.1(8) . .
N2B C6B C7B C8B 0.1(13) . .
C6B C7B C8B C9B -0.4(12) . .
C7B C8B C9B C10B 0.2(12) . .
C7B C8B C9B C17B -178.2(8) . .
C8B C9B C10B N2B 0.2(12) . .
C17B C9B C10B N2B 178.7(7) . .
N3B C11B C12B C13B 0.6(15) . .
N3B C11B C12B C18B -177.1(8) . .
C11B C12B C13B C14B 0.7(15) . .
C18B C12B C13B C14B 178.5(10) . .
C12B C13B C14B C15B -1.4(17) . .
C13B C14B C15B N3B 0.8(17) . .
C3B C4B C16B N5B -178.1(10) . .
C5B C4B C16B N5B 0.1(13) . .
C3B C4B C16B N4B 7.1(14) . .
C5B C4B C16B N4B -174.7(8) . .
C8B C9B C17B N6B 170.6(8) . .
C10B C9B C17B N6B -7.9(11) . .
C8B C9B C17B N4B -10.1(12) . .
C10B C9B C17B N4B 171.4(7) . .
C11B C12B C18B N5B 3.3(13) . .
C13B C12B C18B N5B -174.4(9) . .
C11B C12B C18B N6B -178.7(8) . .
C13B C12B C18B N6B 3.6(14) . .
N2C C1C C2C C3C 1.7(17) . .
C1C C2C C3C C4C -2.9(17) . .
C2C C3C C4C C5C 0.8(16) . .
C2C C3C C4C C16C -176.3(10) . .
C3C C4C C5C N2C 2.6(15) . .
C16C C4C C5C N2C 179.8(9) . .
N1C C6C C7C C8C 1.3(14) . .
C6C C7C C8C C9C -1.1(13) . .
C7C C8C C9C C10C -0.1(13) . .
C7C C8C C9C C17C 179.0(8) . .
C8C C9C C10C N1C 1.0(13) . .
C17C C9C C10C N1C -178.1(7) . .
N3C C11C C12C C13C 2(2) . .
C11C C12C C13C C14C -1.9(19) . .
C12C C13C C14C C15C 1.6(16) . .
C12C C13C C14C C18C 179.9(10) . .
C13C C14C C15C N3C -1.5(14) . .
C18C C14C C15C N3C -179.9(8) . .
C3C C4C C16C N5C 159.3(10) . .
C5C C4C C16C N5C -17.8(13) . .
C3C C4C C16C N4C -19.4(14) . .
C5C C4C C16C N4C 163.5(8) . .
C8C C9C C17C N6C -169.2(8) . .
C10C C9C C17C N6C 9.9(11) . .
C8C C9C C17C N4C 9.1(12) . .
C10C C9C C17C N4C -171.8(8) . .
C13C C14C C18C N6C 11.0(13) . .
C15C C14C C18C N6C -170.7(8) . .
C13C C14C C18C N5C -167.6(9) . .
C15C C14C C18C N5C 10.7(13) . .
N1D C1D C2D C3D 5(3) . .
C1D C2D C3D C4D -10(3) . .
C2D C3D C4D C5D 10(2) . .
C2D C3D C4D C16D -173.2(14) . .
C3D C4D C5D N1D -5.1(17) . .
C16D C4D C5D N1D 177.7(9) . .
N2D C6D C7D C8D -4(3) . .
C6D C7D C8D C9D 2(2) . .
C7D C8D C9D C10D -1.4(19) . .
C7D C8D C9D C17D 178.1(12) . .
C8D C9D C10D N2D 1.9(17) . .
C17D C9D C10D N2D -177.5(10) . .
N3D C11D C12D C13D -0.2(13) . .
N3D C11D C12D C18D -178.3(8) . .
C11D C12D C13D C14D -0.8(15) . .
C18D C12D C13D C14D 177.2(9) . .
C12D C13D C14D C15D 0.1(15) . .
C13D C14D C15D N3D 1.9(16) . .
C5D C4D C16D N5D 5.4(14) . .
C3D C4D C16D N5D -171.8(11) . .
C5D C4D C16D N4D -175.6(9) . .
C3D C4D C16D N4D 7.2(15) . .
C10D C9D C17D N4D 171.3(10) . .
C8D C9D C17D N4D -8.2(15) . .
C10D C9D C17D N6D -7.4(14) . .
C8D C9D C17D N6D 173.1(10) . .
C13D C12D C18D N6D 2.7(13) . .
C11D C12D C18D N6D -179.3(8) . .
C13D C12D C18D N5D -176.0(8) . .
C11D C12D C18D N5D 2.0(12) . .
C4A C5A N1A C1A -1.1(14) . .
C4A C5A N1A Pd6 178.2(7) . .
C2A C1A N1A C5A 0.3(16) . .
C2A C1A N1A Pd6 -179.0(9) . .
N62 Pd6 N1A C5A -91.1(8) . .
N61 Pd6 N1A C5A -95(6) . .
N1B Pd6 N1A C5A 88.0(7) . .
N62 Pd6 N1A C1A 88.2(9) . .
N61 Pd6 N1A C1A 84(7) . .
N1B Pd6 N1A C1A -92.6(8) . .
C7A C6A N2A C10A -0.5(16) . .
C7A C6A N2A Pd3 179.6(9) . .
C9A C10A N2A C6A -0.7(14) . .
C9A C10A N2A Pd3 179.1(6) . .
N31 Pd3 N2A C6A -103(7) . .
N32 Pd3 N2A C6A -116.8(8) . .
N2D Pd3 N2A C6A 68.2(8) . .
N31 Pd3 N2A C10A 77(7) . .
N32 Pd3 N2A C10A 63.3(7) . .
N2D Pd3 N2A C10A -111.6(7) . .
C14A C15A N3A C11A 3.3(15) . .
C14A C15A N3A Pd2 -177.4(7) . .
C12A C11A N3A C15A -3.5(19) . .
C12A C11A N3A Pd2 177.2(12) . .
N22 Pd2 N3A C15A 71.4(7) . .
N21 Pd2 N3A C15A 90(7) . .
N3B Pd2 N3A C15A -104.2(7) . .
N22 Pd2 N3A C11A -109.3(9) . .
N21 Pd2 N3A C11A -91(7) . .
N3B Pd2 N3A C11A 75.2(9) . .
N5A C16A N4A C17A 1.3(13) . .
C4A C16A N4A C17A -177.9(8) . .
N6A C17A N4A C16A 0.2(14) . .
C9A C17A N4A C16A -176.2(8) . .
N4A C16A N5A C18A -2.3(13) . .
C4A C16A N5A C18A 177.0(8) . .
N6A C18A N5A C16A 1.9(14) . .
C14A C18A N5A C16A -177.1(8) . .
N4A C17A N6A C18A -0.6(14) . .
C9A C17A N6A C18A 175.7(8) . .
N5A C18A N6A C17A -0.6(14) . .
C14A C18A N6A C17A 178.4(9) . .
C4B C5B N1B C1B 1.5(14) . .
C4B C5B N1B Pd6 179.7(7) . .
C2B C1B N1B C5B -0.8(17) . .
C2B C1B N1B Pd6 -179.0(10) . .
N62 Pd6 N1B C5B 74(10) . .
N61 Pd6 N1B C5B 90.5(8) . .
N1A Pd6 N1B C5B -89.7(7) . .
N62 Pd6 N1B C1B -108(10) . .
N61 Pd6 N1B C1B -91.3(9) . .
N1A Pd6 N1B C1B 88.4(8) . .
C9B C10B N2B C6B -0.5(11) . .
C9B C10B N2B Pd1 178.9(6) . .
C7B C6B N2B C10B 0.3(12) . .
C7B C6B N2B Pd1 -179.0(6) . .
N12 Pd1 N2B C10B -63(4) . .
N1C Pd1 N2B C10B 105.6(6) . .
N11 Pd1 N2B C10B -75.1(6) . .
N12 Pd1 N2B C6B 116(4) . .
N1C Pd1 N2B C6B -75.0(6) . .
N11 Pd1 N2B C6B 104.3(7) . .
C12B C11B N3B C15B -1.3(14) . .
C12B C11B N3B Pd2 179.9(7) . .
C14B C15B N3B C11B 0.6(15) . .
C14B C15B N3B Pd2 179.3(8) . .
N22 Pd2 N3B C11B -18(4) . .
N21 Pd2 N3B C11B -96.4(7) . .
N3A Pd2 N3B C11B 84.3(7) . .
N22 Pd2 N3B C15B 163(4) . .
N21 Pd2 N3B C15B 84.9(8) . .
N3A Pd2 N3B C15B -94.4(8) . .
N6B C17B N4B C16B -5.0(12) . .
C9B C17B N4B C16B 175.8(7) . .
N5B C16B N4B C17B 5.3(12) . .
C4B C16B N4B C17B 179.8(7) . .
N6B C18B N5B C16B -3.3(13) . .
C12B C18B N5B C16B 174.6(8) . .
N4B C16B N5B C18B -1.5(13) . .
C4B C16B N5B C18B -175.8(8) . .
N4B C17B N6B C18B 0.9(12) . .
C9B C17B N6B C18B -179.9(7) . .
N5B C18B N6B C17B 3.6(13) . .
C12B C18B N6B C17B -174.3(8) . .
C9C C10C N1C C6C -0.8(12) . .
C9C C10C N1C Pd1 -179.6(6) . .
C7C C6C N1C C10C -0.4(13) . .
C7C C6C N1C Pd1 178.4(7) . .
N12 Pd1 N1C C10C 73.7(7) . .
N2B Pd1 N1C C10C -105.5(6) . .
N11 Pd1 N1C C10C 84(4) . .
N12 Pd1 N1C C6C -105.1(7) . .
N2B Pd1 N1C C6C 75.7(7) . .
N11 Pd1 N1C C6C -94(4) . .
C4C C5C N2C C1C -3.8(14) . .
C4C C5C N2C Pd4 -177.4(7) . .
C2C C1C N2C C5C 1.6(16) . .
C2C C1C N2C Pd4 175.1(9) . .
N1D Pd4 N2C C5C 96.9(8) . .
N41 Pd4 N2C C5C -89.7(8) . .
N42 Pd4 N2C C5C -39(5) . .
N1D Pd4 N2C C1C -76.5(8) . .
N41 Pd4 N2C C1C 96.9(8) . .
N42 Pd4 N2C C1C 148(4) . .
C12C C11C N3C C15C -2.0(18) . .
C12C C11C N3C Pd5 174.4(10) . .
C14C C15C N3C C11C 1.6(14) . .
C14C C15C N3C Pd5 -174.7(7) . .
N52 Pd5 N3C C11C -60(6) . .
N51 Pd5 N3C C11C -90.8(9) . .
N3D Pd5 N3C C11C 86.8(8) . .
N52 Pd5 N3C C15C 116(6) . .
N51 Pd5 N3C C15C 85.5(8) . .
N3D Pd5 N3C C15C -96.9(7) . .
N6C C17C N4C C16C 1.3(12) . .
C9C C17C N4C C16C -176.9(7) . .
N5C C16C N4C C17C -1.1(13) . .
C4C C16C N4C C17C 177.5(8) . .
N4C C16C N5C C18C 1.2(13) . .
C4C C16C N5C C18C -177.3(8) . .
N6C C18C N5C C16C -1.5(13) . .
C14C C18C N5C C16C 177.0(8) . .
N5C C18C N6C C17C 1.7(13) . .
C14C C18C N6C C17C -176.8(8) . .
N4C C17C N6C C18C -1.6(12) . .
C9C C17C N6C C18C 176.6(7) . .
C2D C1D N1D C5D 0(2) . .
C2D C1D N1D Pd4 -179.2(15) . .
C4D C5D N1D C1D 0.2(16) . .
C4D C5D N1D Pd4 179.2(8) . .
N41 Pd4 N1D C1D -26(3) . .
N2C Pd4 N1D C1D 89.6(11) . .
N42 Pd4 N1D C1D -93.7(11) . .
N41 Pd4 N1D C5D 155(3) . .
N2C Pd4 N1D C5D -89.4(8) . .
N42 Pd4 N1D C5D 87.4(8) . .
C7D C6D N2D C10D 4(2) . .
C7D C6D N2D Pd3 -177.7(12) . .
C9D C10D N2D C6D -3.2(17) . .
C9D C10D N2D Pd3 178.5(8) . .
N31 Pd3 N2D C6D 98.5(11) . .
N32 Pd3 N2D C6D 152(3) . .
N2A Pd3 N2D C6D -81.0(11) . .
N31 Pd3 N2D C10D -83.3(8) . .
N32 Pd3 N2D C10D -29(4) . .
N2A Pd3 N2D C10D 97.2(8) . .
C14D C15D N3D C11D -3.0(15) . .
C14D C15D N3D Pd5 -179.4(8) . .
C12D C11D N3D C15D 2.1(13) . .
C12D C11D N3D Pd5 178.4(6) . .
N52 Pd5 N3D C15D 77.7(8) . .
N51 Pd5 N3D C15D 37(7) . .
N3C Pd5 N3D C15D -99.9(8) . .
N52 Pd5 N3D C11D -98.6(8) . .
N51 Pd5 N3D C11D -139(7) . .
N3C Pd5 N3D C11D 83.7(7) . .
N6D C17D N4D C16D -1.4(14) . .
C9D C17D N4D C16D 180.0(8) . .
N5D C16D N4D C17D 1.1(13) . .
C4D C16D N4D C17D -177.8(8) . .
N4D C16D N5D C18D 0.9(13) . .
C4D C16D N5D C18D 179.9(8) . .
N6D C18D N5D C16D -3.2(13) . .
C12D C18D N5D C16D 175.4(8) . .
N5D C18D N6D C17D 2.9(13) . .
C12D C18D N6D C17D -175.6(8) . .
N4D C17D N6D C18D -0.5(14) . .
C9D C17D N6D C18D 178.2(8) . .
N12 Pd1 N11 C11 14.6(6) . .
N2B Pd1 N11 C11 -166.3(6) . .
N1C Pd1 N11 C11 4(4) . .
N2B Pd1 N12 C12 2(5) . .
N1C Pd1 N12 C12 -166.6(7) . .
N11 Pd1 N12 C12 14.1(7) . .
N22 Pd2 N21 C21 -16.6(8) . .
N3B Pd2 N21 C21 158.9(7) . .
N3A Pd2 N21 C21 -35(8) . .
N21 Pd2 N22 C22 -15.8(8) . .
N3B Pd2 N22 C22 -94(4) . .
N3A Pd2 N22 C22 163.2(8) . .
N32 Pd3 N31 C31 -14.5(8) . .
N2A Pd3 N31 C31 -28(7) . .
N2D Pd3 N31 C31 160.4(8) . .
N31 Pd3 N32 C32 -15.2(6) . .
N2A Pd3 N32 C32 164.1(6) . .
N2D Pd3 N32 C32 -70(3) . .
N1D Pd4 N41 C41 -86(3) . .
N2C Pd4 N41 C41 158.9(8) . .
N42 Pd4 N41 C41 -17.5(8) . .
N1D Pd4 N42 C42 161.3(9) . .
N41 Pd4 N42 C42 -12.0(9) . .
N2C Pd4 N42 C42 -63(5) . .
N52 Pd5 N51 C51 -16.1(13) . .
N3C Pd5 N51 C51 161.7(13) . .
N3D Pd5 N51 C51 25(8) . .
N51 Pd5 N52 C52 -4.2(12) . .
N3C Pd5 N52 C52 -35(7) . .
N3D Pd5 N52 C52 178.1(12) . .
N62 Pd6 N61 C61 -4.0(13) . .
N1A Pd6 N61 C61 0(7) . .
N1B Pd6 N61 C61 176.8(13) . .
N61 Pd6 N62 C62 -0.7(19) . .
N1A Pd6 N62 C62 179.7(19) . .
N1B Pd6 N62 C62 16(11) . .
Pd6 N61 C61 C62 9(3) . .
N61 C61 C62 N62 -10(5) . .
Pd6 N62 C62 C61 6(4) . .
Pd1 N11 C11 C12 -40.0(10) . .
Pd1 N12 C12 C11 -38.7(10) . .
N11 C11 C12 N12 52.4(12) . .
Pd2 N21 C21 C22 44.7(11) . .
Pd2 N22 C22 C21 44.3(13) . .
N21 C21 C22 N22 -58.7(13) . .
Pd3 N31 C31 C32 40.2(11) . .
Pd3 N32 C32 C31 40.4(10) . .
N31 C31 C32 N32 -52.7(12) . .
Pd4 N41 C41 C42 43.3(11) . .
Pd4 N42 C42 C41 37.9(13) . .
N41 C41 C42 N42 -54.0(13) . .
Pd5 N51 C51 C52 35(2) . .
N51 C51 C52 N52 -40(3) . .
Pd5 N52 C52 C51 24(2) . .
C6G C1G C2G C3G 0.8(18) . .
C1G C2G C3G C4G -1.6(18) . .
C1G C2G C3G C7G 178.3(11) . .
C2G C3G C4G O1G 179.4(11) . .
C7G C3G C4G O1G -0.5(19) . .
C2G C3G C4G C5G 2.6(19) . .
C7G C3G C4G C5G -177.3(11) . .
C3G C4G C5G C6G -2.5(18) . .
O1G C4G C5G C6G -179.5(10) . .
C3G C4G C5G C28G 178.3(12) . .
O1G C4G C5G C28G 1.4(18) . .
C2G C1G C6G C5G -0.9(18) . .
C4G C5G C6G C1G 1.7(17) . .
C28G C5G C6G C1G -179.2(11) . .
C2G C3G C7G C12G -91.5(17) . .
C4G C3G C7G C12G 88.4(15) . .
C13G C8G C9G C10G 0.1(17) . .
C8G C9G C10G C11G 0.4(19) . .
C8G C9G C10G C14G 173.6(12) . .
C9G C10G C11G C12G 2(2) . .
C14G C10G C11G C12G -171.4(14) . .
C9G C10G C11G O2G -177.7(12) . .
C14G C10G C11G O2G 9(2) . .
C10G C11G C12G C13G -4(2) . .
O2G C11G C12G C13G 175.3(11) . .
C10G C11G C12G C7G 178.0(12) . .
O2G C11G C12G C7G -2(2) . .
C3G C7G C12G C11G -88.5(17) . .
C3G C7G C12G C13G 93.8(15) . .
C9G C8G C13G C12G -2.6(16) . .
C11G C12G C13G C8G 4.6(17) . .
C7G C12G C13G C8G -177.4(10) . .
C9G C10G C14G C19G -87.8(17) . .
C11G C10G C14G C19G 85.2(17) . .
C20G C15G C16G C17G 3(2) . .
C15G C16G C17G C18G -3(3) . .
C15G C16G C17G C21G 177.4(14) . .
C16G C17G C18G O3G 178.9(12) . .
C21G C17G C18G O3G -2(2) . .
C16G C17G C18G C19G 3(2) . .
C21G C17G C18G C19G -177.5(11) . .
O3G C18G C19G C20G -179.0(10) . .
C17G C18G C19G C20G -2.8(19) . .
O3G C18G C19G C14G -0.2(18) . .
C17G C18G C19G C14G 176.0(14) . .
C10G C14G C19G C20G 83.4(17) . .
C10G C14G C19G C18G -95.4(15) . .
C16G C15G C20G C19G -3(2) . .
C18G C19G C20G C15G 2.7(18) . .
C14G C19G C20G C15G -176.1(13) . .
C16G C17G C21G C26G -78(2) . .
C18G C17G C21G C26G 103(2) . .
C27G C22G C23G C24G -2(2) . .
C22G C23G C24G C25G 0(2) . .
C22G C23G C24G C28G 176.8(12) . .
C23G C24G C25G O4G -177.4(12) . .
C28G C24G C25G O4G 6.2(19) . .
C23G C24G C25G C26G -0.1(19) . .
C28G C24G C25G C26G -176.5(11) . .
O4G C25G C26G C27G 179.5(17) . .
C24G C25G C26G C27G 2(2) . .
O4G C25G C26G C21G -8.3(18) . .
C24G C25G C26G C21G 174.5(11) . .
C17G C21G C26G C27G 81(3) . .
C17G C21G C26G C25G -91(2) . .
C25G C26G C27G C22G -5(3) . .
C21G C26G C27G C22G -175.9(14) . .
C23G C22G C27G C26G 5(3) . .
C6G C5G C28G C24G 88.0(14) . .
C4G C5G C28G C24G -92.9(15) . .
C25G C24G C28G C5G 85.7(15) . .
C23G C24G C28G C5G -90.7(15) . .
O19N N17N O18N O20N 174(3) . .
O19N N17N O20N O18N -173(3) . .
N41N N41N O42N O43N -60(5) 3_576 3_576
O44N N41N O42N O43N 113(6) . 3_576
O43N N41N O42N O43N -77(6) . 3_576
O42N N41N O42N O43N -60(5) 3_576 3_576
O43N N41N O42N N41N 60(5) 3_576 3_576
O44N N41N O42N N41N 173(4) . 3_576
O43N N41N O42N N41N -16.8(17) . 3_576
O42N N41N O42N N41N -0.007(5) 3_576 3_576
O42N N41N O43N O42N 124(4) . 3_576
O43N N41N O43N O42N 102(5) 3_576 3_576
N41N N41N O43N O42N 102(5) 3_576 3_576
O44N N41N O43N O42N -66(6) . 3_576
O42N N41N O43N N41N 22(2) . 3_576
O43N N41N O43N N41N -0.001(8) 3_576 3_576
O44N N41N O43N N41N -168(4) . 3_576
O42N N41N O43N N41N -102(5) 3_576 3_576
